data_7132116
loop_
_publ_author_name
'O'Nolan, Daniel'
'Chatterton, Lindsey'
'Bellamy, Timothy'
'Ennis, J. Todd'
'Soukri, Mustapha'

_publ_section_title
;
 Enhanced CO<sub>2</sub> sorption properties in a polarizable
 [WO<sub>2</sub>F<sub>4</sub>]<sup>2-</sup>-pillared physisorbent under
 direct air capture conditions.
;
_journal_name_full 'Chemical communications (Cambridge, England)'
_journal_paper_doi 10.1039/d3cc02749j
_journal_year 2023
_chemical_formula_sum 'C8 H8 F4 N4 Ni O6.129 W'
_chemical_formula_weight 576.77
_space_group_IT_number 140
_space_group_name_Hall '-I 4 2c'
_space_group_name_H-M_alt 'I 4/m c m'
_symmetry_cell_setting tetragonal
_symmetry_space_group_name_H-M 'I 4/m c m'
_audit_creation_date 2022-10-28T14:02
_audit_creation_method 'created in GSAS-II'
_audit_update_record
;
2023-06-05 deposited with the CCDC.	2023-08-25 downloaded from the CCDC.
;
_cell_angle_alpha 90
_cell_angle_beta 90
_cell_angle_gamma 90
_cell_formula_units_Z 4
_cell_length_a 9.91785(6)
_cell_length_b 9.91785(6)
_cell_length_c 15.71517(9)
_cell_volume 1545.803(16)
_computing_structure_refinement 'GSAS-II (Toby & Von Dreele, J. Appl. Cryst. 46, 544-549, 2013)'
_diffrn_ambient_pressure 100
_diffrn_ambient_temperature 300
_diffrn_radiation_polarisn_ratio 0.4920
_diffrn_radiation_probe x-ray
_diffrn_radiation_type K\a~1,2~
_exptl_crystal_density_diffrn 2.4783
_pd_block_id
;
2022-10-28T14:02|20220422_Round3.bak15.bak0.bak0.bak0|O'NolanDaniel|D8@RTI(JTE)
;
_pd_calc_method 'Rietveld Refinement'
_pd_instr_location ' ?'
_pd_meas_number_of_points 11189
_pd_phase_name I4/mcm
_pd_proc_info_datetime 2022-10-28T14:02
_pd_proc_info_excluded_regions ' ?'
_pd_proc_ls_background_function
;
Background function: "chebyschev-1" function with 20 terms:
    11968(27), -3.3(5)e2, 6.5(5)e2, -5.7(4)e2, 1.44(4)e3, -1.12(4)e3, 
    8.6(4)e2, -6.0(4)e2, 7.3(4)e2, -3.6(4)e2, 4.1(4)e2, -1.7(4)e2, 
    1.4(4)e2, -7(4)e1, 3.0(3)e2, -2(3)e1, 3(3)e1, 1.2(3)e2, -30(29), 
    66(29), 
;
_pd_proc_ls_pref_orient_corr none
_pd_proc_ls_profile_function
;
Finger-Cox-Jephcoat function parameters U, V, W, X, Y, SH/L:
  peak variance(Gauss) = Utan(Th)^2^+Vtan(Th)+W:
  peak HW(Lorentz) = X/cos(Th)+Ytan(Th); SH/L = S/L+H/L
  U, V, W in (centideg)^2^, X & Y in centideg
    27.6(25), -13.2(14), 3.26(19), -0.22(5), 6.24(29), 0.03233(9), 
  Crystallite size in microns with "isotropic" model:
  parameters: Size, G/L mix
    2.133, 1.000, 
  Microstrain, "isotropic" model (10^6^ * delta Q/Q)
    parameters: Mustrain, G/L mix
    1211.075, 1.000, 

;
_pd_proc_ls_prof_R_factor 0.07182
_pd_proc_ls_prof_wR_expected 0.00663
_pd_proc_ls_prof_wR_factor 0.10616
_pd_spec_mounting ' ?'
_refine_diff_density_max 3.579
_refine_diff_density_min -2.176
_refine_ls_goodness_of_fit_all 16.026
_refine_ls_matrix_type full
_refine_ls_number_parameters 29
_refine_ls_R_Fsqd_factor 0.12662
_refine_ls_shift/su_max 0.9006
_refine_ls_wR_factor_obs 0.10616
_reflns_d_resolution_high 0.892
_reflns_d_resolution_low 7.858
_reflns_limit_h_max 11
_reflns_limit_h_min 0
_reflns_limit_k_max 7
_reflns_limit_k_min 0
_reflns_limit_l_max 17
_reflns_limit_l_min 0
_reflns_number_total 331
_cod_data_source_file d3cc02749j2.cif
_cod_data_source_block START
_cod_original_cell_volume 1545.803(22)
_cod_database_code 7132116
_refine_ls_r_f_factor 0.06711
_gsas_proc_ls_prof_r_b_factor 0.09796
_gsas_proc_ls_prof_wr_b_factor 0.13648

loop_
_space_group_symop_id
_space_group_symop_operation_xyz
1 x,y,z
2 -y,x,z
3 -x,-y,z
4 y,-x,z
5 -x,y,1/2+z
6 -y,-x,1/2+z
7 x,-y,1/2+z
8 y,x,1/2+z
9 -x,-y,-z
10 y,-x,-z
11 x,y,-z
12 -y,x,-z
13 x,-y,1/2-z
14 y,x,1/2-z
15 -x,y,1/2-z
16 -y,-x,1/2-z
17 1/2+x,1/2+y,1/2+z
18 1/2-y,1/2+x,1/2+z
19 1/2-x,1/2-y,1/2+z
20 1/2+y,1/2-x,1/2+z
21 1/2-x,1/2+y,z
22 1/2-y,1/2-x,z
23 1/2+x,1/2-y,z
24 1/2+y,1/2+x,z
25 1/2-x,1/2-y,1/2-z
26 1/2+y,1/2-x,1/2-z
27 1/2+x,1/2+y,1/2-z
28 1/2-y,1/2+x,1/2-z
29 1/2+x,1/2-y,-z
30 1/2+y,1/2+x,-z
31 1/2-x,1/2+y,-z
32 1/2-y,1/2-x,-z

loop_
_atom_site_label
_atom_site_type_symbol
_atom_site_fract_x
_atom_site_fract_y
_atom_site_fract_z
_atom_site_occupancy
_atom_site_adp_type
_atom_site_U_iso_or_equiv
_atom_site_site_symmetry_multiplicity
W1 W 0.50000 0.50000 0.50000 1.0000 Uani 0.0448 4
Ni3 Ni 0.50000 0.50000 0.75000 1.0000 Uiso 0.0071 4
F4_ax F 0.50000 0.50000 0.62451 0.5000 Uiso 0.0344 8
C4 C 0.33991 0.73744 0.30105 1.0000 Uiso 0.0791 32
N5 N 0.34657 0.34657 0.75000 1.0000 Uiso 0.0111 16
F7_eq F 0.70229 0.48398 0.50000 0.3750 Uiso 0.0133 16
O8_ax O 0.50000 0.50000 0.61021 0.5000 Uiso 0.0022 8
O9w O 0.60486 0.89084 0.50000 0.9508 Uiso 0.5333 16
F10_eq F 0.67809 0.61304 0.50000 0.3750 Uiso 0.0397 16
O11_eq O 0.65226 0.59277 0.50000 0.1250 Uiso 0.0416 16
O12_eq O 0.67545 0.49698 0.50000 0.1250 Uiso 0.0232 16
O13w O 0.50000 0.00000 0.75000 0.3254 Uiso 0.1284 4
H14 H 0.40615 0.74151 0.35043 1.0000 Uiso 0.0100 32

loop_
_atom_site_aniso_label
_atom_site_aniso_U_11
_atom_site_aniso_U_22
_atom_site_aniso_U_33
_atom_site_aniso_U_12
_atom_site_aniso_U_13
_atom_site_aniso_U_23
W1 0.0587 0.0587 0.0171 0.0000 0.0000 0.0000

loop_
_atom_type_symbol
_atom_type_number_in_cell
_atom_type_scat_Cromer_Mann_a1
_atom_type_scat_Cromer_Mann_a2
_atom_type_scat_Cromer_Mann_a3
_atom_type_scat_Cromer_Mann_a4
_atom_type_scat_Cromer_Mann_b1
_atom_type_scat_Cromer_Mann_b2
_atom_type_scat_Cromer_Mann_b3
_atom_type_scat_Cromer_Mann_b4
_atom_type_scat_Cromer_Mann_c
_atom_type_scat_length_neutron
_atom_type_scat_source
_atom_type_scat_dispersion_real
_atom_type_scat_dispersion_imag
_atom_type_scat_dispersion_source
C 32 2.31 1.02 1.5886 0.865 20.8439 10.2075 0.5687 51.6512 0.2156 0.6648 https://subversion.xray.aps.anl.gov/pyGSAS/trunk/atmdata.py 0.018 0.009 https://subversion.xray.aps.anl.gov/pyGSAS/trunk/atmdata.py
H 32 0.493 0.3229 0.1402 0.0408 10.5109 26.1257 3.1424 57.7997 0.003 -0.3741 https://subversion.xray.aps.anl.gov/pyGSAS/trunk/atmdata.py 0.000 0.000 https://subversion.xray.aps.anl.gov/pyGSAS/trunk/atmdata.py
F 16 3.5392 2.6412 1.517 1.0243 10.2825 4.2944 0.2615 26.1476 0.2776 0.5654 https://subversion.xray.aps.anl.gov/pyGSAS/trunk/atmdata.py 0.073 0.053 https://subversion.xray.aps.anl.gov/pyGSAS/trunk/atmdata.py
N 16 12.2126 3.1322 2.0125 1.1663 0.0057 9.8933 28.9975 0.5826 -11.529 0.936 https://subversion.xray.aps.anl.gov/pyGSAS/trunk/atmdata.py 0.031 0.018 https://subversion.xray.aps.anl.gov/pyGSAS/trunk/atmdata.py
Ni 4 12.8376 7.292 4.4438 2.38 3.8785 0.2565 12.1763 66.3421 1.0341 1.03 https://subversion.xray.aps.anl.gov/pyGSAS/trunk/atmdata.py -3.004 0.509 https://subversion.xray.aps.anl.gov/pyGSAS/trunk/atmdata.py
O 24.514 3.0485 2.2868 1.5463 0.867 13.2771 5.7011 0.3239 32.9089 0.2508 0.5805 https://subversion.xray.aps.anl.gov/pyGSAS/trunk/atmdata.py 0.049 0.032 https://subversion.xray.aps.anl.gov/pyGSAS/trunk/atmdata.py
W 4 29.0818 15.43 14.4327 5.1198 1.7203 9.2259 0.3217 57.056 9.8875 0.4755 https://subversion.xray.aps.anl.gov/pyGSAS/trunk/atmdata.py -5.480 5.575 https://subversion.xray.aps.anl.gov/pyGSAS/trunk/atmdata.py

loop_
_diffrn_radiation_wavelength
_diffrn_radiation_wavelength_wt
_diffrn_radiation_wavelength_id
1.54051 1.0 1
1.54433 0.5294 2

loop_
_geom_angle_atom_site_label_1
_geom_angle_atom_site_label_2
_geom_angle_atom_site_label_3
_geom_angle
_geom_angle_site_symmetry_1
_geom_angle_site_symmetry_2
_geom_angle_site_symmetry_3
_geom_angle_publ_flag
Ni3 W1 Ni3 180 1_555 1_555 5_654 yes
Ni3 W1 F4_ax 0 1_555 1_555 1_555 yes
Ni3 W1 F4_ax 180 5_654 1_555 1_555 yes
Ni3 W1 F4_ax 180 1_555 1_555 9_666 yes
Ni3 W1 F4_ax 0 5_654 1_555 9_666 yes
F4_ax W1 F4_ax 180 1_555 1_555 9_666 yes
Ni3 W1 F7_eq 90 1_555 1_555 1_555 yes
Ni3 W1 F7_eq 90 5_654 1_555 1_555 yes
F4_ax W1 F7_eq 90 1_555 1_555 1_555 yes
F4_ax W1 F7_eq 90 9_666 1_555 1_555 yes
Ni3 W1 F7_eq 90 1_555 1_555 2_655 yes
Ni3 W1 F7_eq 90 5_654 1_555 2_655 yes
F4_ax W1 F7_eq 90 1_555 1_555 2_655 yes
F4_ax W1 F7_eq 90 9_666 1_555 2_655 yes
F7_eq W1 F7_eq 90 1_555 1_555 2_655 yes
Ni3 W1 F7_eq 90 1_555 1_555 3_665 yes
Ni3 W1 F7_eq 90 5_654 1_555 3_665 yes
F4_ax W1 F7_eq 90 1_555 1_555 3_665 yes
F4_ax W1 F7_eq 90 9_666 1_555 3_665 yes
F7_eq W1 F7_eq 180 1_555 1_555 3_665 yes
F7_eq W1 F7_eq 90 2_655 1_555 3_665 yes
Ni3 W1 F7_eq 90 1_555 1_555 4_565 yes
Ni3 W1 F7_eq 90 5_654 1_555 4_565 yes
F4_ax W1 F7_eq 90 1_555 1_555 4_565 yes
F4_ax W1 F7_eq 90 9_666 1_555 4_565 yes
F7_eq W1 F7_eq 90 1_555 1_555 4_565 yes
F7_eq W1 F7_eq 180 2_655 1_555 4_565 yes
F7_eq W1 F7_eq 90 3_665 1_555 4_565 yes
Ni3 W1 O8_ax 0 1_555 1_555 1_555 yes
Ni3 W1 O8_ax 180 5_654 1_555 1_555 yes
F4_ax W1 O8_ax 0 1_555 1_555 1_555 yes
F4_ax W1 O8_ax 180 9_666 1_555 1_555 yes
F7_eq W1 O8_ax 90 1_555 1_555 1_555 yes
F7_eq W1 O8_ax 90 2_655 1_555 1_555 yes
F7_eq W1 O8_ax 90 3_665 1_555 1_555 yes
F7_eq W1 O8_ax 90 4_565 1_555 1_555 yes
Ni3 W1 O8_ax 180 1_555 1_555 9_666 yes
Ni3 W1 O8_ax 0 5_654 1_555 9_666 yes
F4_ax W1 O8_ax 180 1_555 1_555 9_666 yes
F4_ax W1 O8_ax 0 9_666 1_555 9_666 yes
F7_eq W1 O8_ax 90 1_555 1_555 9_666 yes
F7_eq W1 O8_ax 90 2_655 1_555 9_666 yes
F7_eq W1 O8_ax 90 3_665 1_555 9_666 yes
F7_eq W1 O8_ax 90 4_565 1_555 9_666 yes
O8_ax W1 O8_ax 180 1_555 1_555 9_666 yes
Ni3 W1 F10_eq 90 1_555 1_555 1_555 yes
Ni3 W1 F10_eq 90 5_654 1_555 1_555 yes
F4_ax W1 F10_eq 90 1_555 1_555 1_555 yes
F4_ax W1 F10_eq 90 9_666 1_555 1_555 yes
F7_eq W1 F10_eq 36.934 1_555 1_555 1_555 yes
F7_eq W1 F10_eq 53.066 2_655 1_555 1_555 yes
F7_eq W1 F10_eq 143.066 3_665 1_555 1_555 yes
F7_eq W1 F10_eq 126.934 4_565 1_555 1_555 yes
O8_ax W1 F10_eq 90 1_555 1_555 1_555 yes
O8_ax W1 F10_eq 90 9_666 1_555 1_555 yes
Ni3 W1 F10_eq 90 1_555 1_555 2_655 yes
Ni3 W1 F10_eq 90 5_654 1_555 2_655 yes
F4_ax W1 F10_eq 90 1_555 1_555 2_655 yes
F4_ax W1 F10_eq 90 9_666 1_555 2_655 yes
F7_eq W1 F10_eq 126.934 1_555 1_555 2_655 yes
F7_eq W1 F10_eq 36.934 2_655 1_555 2_655 yes
F7_eq W1 F10_eq 53.066 3_665 1_555 2_655 yes
F7_eq W1 F10_eq 143.066 4_565 1_555 2_655 yes
O8_ax W1 F10_eq 90 1_555 1_555 2_655 yes
O8_ax W1 F10_eq 90 9_666 1_555 2_655 yes
F10_eq W1 F10_eq 90 1_555 1_555 2_655 yes
Ni3 W1 F10_eq 90 1_555 1_555 3_665 yes
Ni3 W1 F10_eq 90 5_654 1_555 3_665 yes
F4_ax W1 F10_eq 90 1_555 1_555 3_665 yes
F4_ax W1 F10_eq 90 9_666 1_555 3_665 yes
F7_eq W1 F10_eq 143.066 1_555 1_555 3_665 yes
F7_eq W1 F10_eq 126.934 2_655 1_555 3_665 yes
F7_eq W1 F10_eq 36.934 3_665 1_555 3_665 yes
F7_eq W1 F10_eq 53.066 4_565 1_555 3_665 yes
O8_ax W1 F10_eq 90 1_555 1_555 3_665 yes
O8_ax W1 F10_eq 90 9_666 1_555 3_665 yes
F10_eq W1 F10_eq 180 1_555 1_555 3_665 yes
F10_eq W1 F10_eq 90 2_655 1_555 3_665 yes
Ni3 W1 F10_eq 90 1_555 1_555 4_565 yes
Ni3 W1 F10_eq 90 5_654 1_555 4_565 yes
F4_ax W1 F10_eq 90 1_555 1_555 4_565 yes
F4_ax W1 F10_eq 90 9_666 1_555 4_565 yes
F7_eq W1 F10_eq 53.066 1_555 1_555 4_565 yes
F7_eq W1 F10_eq 143.066 2_655 1_555 4_565 yes
F7_eq W1 F10_eq 126.934 3_665 1_555 4_565 yes
F7_eq W1 F10_eq 36.934 4_565 1_555 4_565 yes
O8_ax W1 F10_eq 90 1_555 1_555 4_565 yes
O8_ax W1 F10_eq 90 9_666 1_555 4_565 yes
F10_eq W1 F10_eq 90 1_555 1_555 4_565 yes
F10_eq W1 F10_eq 180 2_655 1_555 4_565 yes
F10_eq W1 F10_eq 90 3_665 1_555 4_565 yes
Ni3 W1 O11_eq 90 1_555 1_555 1_555 yes
Ni3 W1 O11_eq 90 5_654 1_555 1_555 yes
F4_ax W1 O11_eq 90 1_555 1_555 1_555 yes
F4_ax W1 O11_eq 90 9_666 1_555 1_555 yes
F7_eq W1 O11_eq 35.882 1_555 1_555 1_555 yes
F7_eq W1 O11_eq 54.118 2_655 1_555 1_555 yes
F7_eq W1 O11_eq 144.118 3_665 1_555 1_555 yes
F7_eq W1 O11_eq 125.882 4_565 1_555 1_555 yes
O8_ax W1 O11_eq 90 1_555 1_555 1_555 yes
O8_ax W1 O11_eq 90 9_666 1_555 1_555 yes
F10_eq W1 O11_eq 1.052 1_555 1_555 1_555 yes
F10_eq W1 O11_eq 91.052 2_655 1_555 1_555 yes
F10_eq W1 O11_eq 178.948 3_665 1_555 1_555 yes
F10_eq W1 O11_eq 88.948 4_565 1_555 1_555 yes
Ni3 W1 O11_eq 90 1_555 1_555 2_655 yes
Ni3 W1 O11_eq 90 5_654 1_555 2_655 yes
F4_ax W1 O11_eq 90 1_555 1_555 2_655 yes
F4_ax W1 O11_eq 90 9_666 1_555 2_655 yes
F7_eq W1 O11_eq 125.882 1_555 1_555 2_655 yes
F7_eq W1 O11_eq 35.882 2_655 1_555 2_655 yes
F7_eq W1 O11_eq 54.118 3_665 1_555 2_655 yes
F7_eq W1 O11_eq 144.118 4_565 1_555 2_655 yes
O8_ax W1 O11_eq 90 1_555 1_555 2_655 yes
O8_ax W1 O11_eq 90 9_666 1_555 2_655 yes
F10_eq W1 O11_eq 88.948 1_555 1_555 2_655 yes
F10_eq W1 O11_eq 1.052 2_655 1_555 2_655 yes
F10_eq W1 O11_eq 91.052 3_665 1_555 2_655 yes
F10_eq W1 O11_eq 178.948 4_565 1_555 2_655 yes
O11_eq W1 O11_eq 90 1_555 1_555 2_655 yes
Ni3 W1 O11_eq 90 1_555 1_555 3_665 yes
Ni3 W1 O11_eq 90 5_654 1_555 3_665 yes
F4_ax W1 O11_eq 90 1_555 1_555 3_665 yes
F4_ax W1 O11_eq 90 9_666 1_555 3_665 yes
F7_eq W1 O11_eq 144.118 1_555 1_555 3_665 yes
F7_eq W1 O11_eq 125.882 2_655 1_555 3_665 yes
F7_eq W1 O11_eq 35.882 3_665 1_555 3_665 yes
F7_eq W1 O11_eq 54.118 4_565 1_555 3_665 yes
O8_ax W1 O11_eq 90 1_555 1_555 3_665 yes
O8_ax W1 O11_eq 90 9_666 1_555 3_665 yes
F10_eq W1 O11_eq 178.948 1_555 1_555 3_665 yes
F10_eq W1 O11_eq 88.948 2_655 1_555 3_665 yes
F10_eq W1 O11_eq 1.052 3_665 1_555 3_665 yes
F10_eq W1 O11_eq 91.052 4_565 1_555 3_665 yes
O11_eq W1 O11_eq 180 1_555 1_555 3_665 yes
O11_eq W1 O11_eq 90 2_655 1_555 3_665 yes
Ni3 W1 O11_eq 90 1_555 1_555 4_565 yes
Ni3 W1 O11_eq 90 5_654 1_555 4_565 yes
F4_ax W1 O11_eq 90 1_555 1_555 4_565 yes
F4_ax W1 O11_eq 90 9_666 1_555 4_565 yes
F7_eq W1 O11_eq 54.118 1_555 1_555 4_565 yes
F7_eq W1 O11_eq 144.118 2_655 1_555 4_565 yes
F7_eq W1 O11_eq 125.882 3_665 1_555 4_565 yes
F7_eq W1 O11_eq 35.882 4_565 1_555 4_565 yes
O8_ax W1 O11_eq 90 1_555 1_555 4_565 yes
O8_ax W1 O11_eq 90 9_666 1_555 4_565 yes
F10_eq W1 O11_eq 91.052 1_555 1_555 4_565 yes
F10_eq W1 O11_eq 178.948 2_655 1_555 4_565 yes
F10_eq W1 O11_eq 88.948 3_665 1_555 4_565 yes
F10_eq W1 O11_eq 1.052 4_565 1_555 4_565 yes
O11_eq W1 O11_eq 90 1_555 1_555 4_565 yes
O11_eq W1 O11_eq 180 2_655 1_555 4_565 yes
O11_eq W1 O11_eq 90 3_665 1_555 4_565 yes
Ni3 W1 O12_eq 90 1_555 1_555 1_555 yes
Ni3 W1 O12_eq 90 5_654 1_555 1_555 yes
F4_ax W1 O12_eq 90 1_555 1_555 1_555 yes
F4_ax W1 O12_eq 90 9_666 1_555 1_555 yes
F7_eq W1 O12_eq 3.542 1_555 1_555 1_555 yes
F7_eq W1 O12_eq 86.458 2_655 1_555 1_555 yes
F7_eq W1 O12_eq 176.458 3_665 1_555 1_555 yes
F7_eq W1 O12_eq 93.542 4_565 1_555 1_555 yes
O8_ax W1 O12_eq 90 1_555 1_555 1_555 yes
O8_ax W1 O12_eq 90 9_666 1_555 1_555 yes
F10_eq W1 O12_eq 33.392 1_555 1_555 1_555 yes
F10_eq W1 O12_eq 123.392 2_655 1_555 1_555 yes
F10_eq W1 O12_eq 146.608 3_665 1_555 1_555 yes
F10_eq W1 O12_eq 56.608 4_565 1_555 1_555 yes
O11_eq W1 O12_eq 32.341 1_555 1_555 1_555 yes
O11_eq W1 O12_eq 122.341 2_655 1_555 1_555 yes
O11_eq W1 O12_eq 147.659 3_665 1_555 1_555 yes
O11_eq W1 O12_eq 57.659 4_565 1_555 1_555 yes
Ni3 W1 O12_eq 90 1_555 1_555 2_655 yes
Ni3 W1 O12_eq 90 5_654 1_555 2_655 yes
F4_ax W1 O12_eq 90 1_555 1_555 2_655 yes
F4_ax W1 O12_eq 90 9_666 1_555 2_655 yes
F7_eq W1 O12_eq 93.542 1_555 1_555 2_655 yes
F7_eq W1 O12_eq 3.542 2_655 1_555 2_655 yes
F7_eq W1 O12_eq 86.458 3_665 1_555 2_655 yes
F7_eq W1 O12_eq 176.458 4_565 1_555 2_655 yes
O8_ax W1 O12_eq 90 1_555 1_555 2_655 yes
O8_ax W1 O12_eq 90 9_666 1_555 2_655 yes
F10_eq W1 O12_eq 56.608 1_555 1_555 2_655 yes
F10_eq W1 O12_eq 33.392 2_655 1_555 2_655 yes
F10_eq W1 O12_eq 123.392 3_665 1_555 2_655 yes
F10_eq W1 O12_eq 146.608 4_565 1_555 2_655 yes
O11_eq W1 O12_eq 57.659 1_555 1_555 2_655 yes
O11_eq W1 O12_eq 32.341 2_655 1_555 2_655 yes
O11_eq W1 O12_eq 122.341 3_665 1_555 2_655 yes
O11_eq W1 O12_eq 147.659 4_565 1_555 2_655 yes
O12_eq W1 O12_eq 90 1_555 1_555 2_655 yes
Ni3 W1 O12_eq 90 1_555 1_555 3_665 yes
Ni3 W1 O12_eq 90 5_654 1_555 3_665 yes
F4_ax W1 O12_eq 90 1_555 1_555 3_665 yes
F4_ax W1 O12_eq 90 9_666 1_555 3_665 yes
F7_eq W1 O12_eq 176.458 1_555 1_555 3_665 yes
F7_eq W1 O12_eq 93.542 2_655 1_555 3_665 yes
F7_eq W1 O12_eq 3.542 3_665 1_555 3_665 yes
F7_eq W1 O12_eq 86.458 4_565 1_555 3_665 yes
O8_ax W1 O12_eq 90 1_555 1_555 3_665 yes
O8_ax W1 O12_eq 90 9_666 1_555 3_665 yes
F10_eq W1 O12_eq 146.608 1_555 1_555 3_665 yes
F10_eq W1 O12_eq 56.608 2_655 1_555 3_665 yes
F10_eq W1 O12_eq 33.392 3_665 1_555 3_665 yes
F10_eq W1 O12_eq 123.392 4_565 1_555 3_665 yes
O11_eq W1 O12_eq 147.659 1_555 1_555 3_665 yes
O11_eq W1 O12_eq 57.659 2_655 1_555 3_665 yes
O11_eq W1 O12_eq 32.341 3_665 1_555 3_665 yes
O11_eq W1 O12_eq 122.341 4_565 1_555 3_665 yes
O12_eq W1 O12_eq 180 1_555 1_555 3_665 yes
O12_eq W1 O12_eq 90 2_655 1_555 3_665 yes
Ni3 W1 O12_eq 90 1_555 1_555 4_565 yes
Ni3 W1 O12_eq 90 5_654 1_555 4_565 yes
F4_ax W1 O12_eq 90 1_555 1_555 4_565 yes
F4_ax W1 O12_eq 90 9_666 1_555 4_565 yes
F7_eq W1 O12_eq 86.458 1_555 1_555 4_565 yes
F7_eq W1 O12_eq 176.458 2_655 1_555 4_565 yes
F7_eq W1 O12_eq 93.542 3_665 1_555 4_565 yes
F7_eq W1 O12_eq 3.542 4_565 1_555 4_565 yes
O8_ax W1 O12_eq 90 1_555 1_555 4_565 yes
O8_ax W1 O12_eq 90 9_666 1_555 4_565 yes
F10_eq W1 O12_eq 123.392 1_555 1_555 4_565 yes
F10_eq W1 O12_eq 146.608 2_655 1_555 4_565 yes
F10_eq W1 O12_eq 56.608 3_665 1_555 4_565 yes
F10_eq W1 O12_eq 33.392 4_565 1_555 4_565 yes
O11_eq W1 O12_eq 122.341 1_555 1_555 4_565 yes
O11_eq W1 O12_eq 147.659 2_655 1_555 4_565 yes
O11_eq W1 O12_eq 57.659 3_665 1_555 4_565 yes
O11_eq W1 O12_eq 32.341 4_565 1_555 4_565 yes
O12_eq W1 O12_eq 90 1_555 1_555 4_565 yes
O12_eq W1 O12_eq 180 2_655 1_555 4_565 yes
O12_eq W1 O12_eq 90 3_665 1_555 4_565 yes
W1 Ni3 W1 180 1_555 1_555 5_655 yes
W1 Ni3 F4_ax 0 1_555 1_555 1_555 yes
W1 Ni3 F4_ax 180 5_655 1_555 1_555 yes
W1 Ni3 F4_ax 180 1_555 1_555 13_567 yes
W1 Ni3 F4_ax 0 5_655 1_555 13_567 yes
F4_ax Ni3 F4_ax 180 1_555 1_555 13_567 yes
W1 Ni3 C4 105.773 1_555 1_555 5_655 yes
W1 Ni3 C4 74.227 5_655 1_555 5_655 yes
F4_ax Ni3 C4 105.773 1_555 1_555 5_655 yes
F4_ax Ni3 C4 74.227 13_567 1_555 5_655 yes
W1 Ni3 C4 105.773 1_555 1_555 6_665 yes
W1 Ni3 C4 74.227 5_655 1_555 6_665 yes
F4_ax Ni3 C4 105.773 1_555 1_555 6_665 yes
F4_ax Ni3 C4 74.227 13_567 1_555 6_665 yes
C4 Ni3 C4 85.762 5_655 1_555 6_665 yes
W1 Ni3 C4 105.773 1_555 1_555 7_565 yes
W1 Ni3 C4 74.227 5_655 1_555 7_565 yes
F4_ax Ni3 C4 105.773 1_555 1_555 7_565 yes
F4_ax Ni3 C4 74.227 13_567 1_555 7_565 yes
C4 Ni3 C4 148.453 5_655 1_555 7_565 yes
C4 Ni3 C4 85.762 6_665 1_555 7_565 yes
W1 Ni3 C4 105.773 1_555 1_555 8_555 yes
W1 Ni3 C4 74.227 5_655 1_555 8_555 yes
F4_ax Ni3 C4 105.773 1_555 1_555 8_555 yes
F4_ax Ni3 C4 74.227 13_567 1_555 8_555 yes
C4 Ni3 C4 85.762 5_655 1_555 8_555 yes
C4 Ni3 C4 148.453 6_665 1_555 8_555 yes
C4 Ni3 C4 85.762 7_565 1_555 8_555 yes
W1 Ni3 C4 74.227 1_555 1_555 9_666 yes
W1 Ni3 C4 105.773 5_655 1_555 9_666 yes
F4_ax Ni3 C4 74.227 1_555 1_555 9_666 yes
F4_ax Ni3 C4 105.773 13_567 1_555 9_666 yes
C4 Ni3 C4 114.907 5_655 1_555 9_666 yes
C4 Ni3 C4 158.817 6_665 1_555 9_666 yes
C4 Ni3 C4 74.136 7_565 1_555 9_666 yes
C4 Ni3 C4 38.312 8_555 1_555 9_666 yes
W1 Ni3 C4 74.227 1_555 1_555 10_566 yes
W1 Ni3 C4 105.773 5_655 1_555 10_566 yes
F4_ax Ni3 C4 74.227 1_555 1_555 10_566 yes
F4_ax Ni3 C4 105.773 13_567 1_555 10_566 yes
C4 Ni3 C4 38.312 5_655 1_555 10_566 yes
C4 Ni3 C4 114.907 6_665 1_555 10_566 yes
C4 Ni3 C4 158.817 7_565 1_555 10_566 yes
C4 Ni3 C4 74.136 8_555 1_555 10_566 yes
C4 Ni3 C4 85.762 9_666 1_555 10_566 yes
W1 Ni3 C4 74.227 1_555 1_555 11_556 yes
W1 Ni3 C4 105.773 5_655 1_555 11_556 yes
F4_ax Ni3 C4 74.227 1_555 1_555 11_556 yes
F4_ax Ni3 C4 105.773 13_567 1_555 11_556 yes
C4 Ni3 C4 74.136 5_655 1_555 11_556 yes
C4 Ni3 C4 38.312 6_665 1_555 11_556 yes
C4 Ni3 C4 114.907 7_565 1_555 11_556 yes
C4 Ni3 C4 158.817 8_555 1_555 11_556 yes
C4 Ni3 C4 148.453 9_666 1_555 11_556 yes
C4 Ni3 C4 85.762 10_566 1_555 11_556 yes
W1 Ni3 C4 74.227 1_555 1_555 12_656 yes
W1 Ni3 C4 105.773 5_655 1_555 12_656 yes
F4_ax Ni3 C4 74.227 1_555 1_555 12_656 yes
F4_ax Ni3 C4 105.773 13_567 1_555 12_656 yes
C4 Ni3 C4 158.817 5_655 1_555 12_656 yes
C4 Ni3 C4 74.136 6_665 1_555 12_656 yes
C4 Ni3 C4 38.312 7_565 1_555 12_656 yes
C4 Ni3 C4 114.907 8_555 1_555 12_656 yes
C4 Ni3 C4 85.762 9_666 1_555 12_656 yes
C4 Ni3 C4 148.453 10_566 1_555 12_656 yes
C4 Ni3 C4 85.762 11_556 1_555 12_656 yes
W1 Ni3 N5 90 1_555 1_555 1_555 yes
W1 Ni3 N5 90 5_655 1_555 1_555 yes
F4_ax Ni3 N5 90 1_555 1_555 1_555 yes
F4_ax Ni3 N5 90 13_567 1_555 1_555 yes
C4 Ni3 N5 160.844 5_655 1_555 1_555 yes
C4 Ni3 N5 79.409 6_665 1_555 1_555 yes
C4 Ni3 N5 19.156 7_565 1_555 1_555 yes
C4 Ni3 N5 100.591 8_555 1_555 1_555 yes
C4 Ni3 N5 79.409 9_666 1_555 1_555 yes
C4 Ni3 N5 160.844 10_566 1_555 1_555 yes
C4 Ni3 N5 100.591 11_556 1_555 1_555 yes
C4 Ni3 N5 19.156 12_656 1_555 1_555 yes
W1 Ni3 N5 90 1_555 1_555 2_655 yes
W1 Ni3 N5 90 5_655 1_555 2_655 yes
F4_ax Ni3 N5 90 1_555 1_555 2_655 yes
F4_ax Ni3 N5 90 13_567 1_555 2_655 yes
C4 Ni3 N5 100.591 5_655 1_555 2_655 yes
C4 Ni3 N5 160.844 6_665 1_555 2_655 yes
C4 Ni3 N5 79.409 7_565 1_555 2_655 yes
C4 Ni3 N5 19.156 8_555 1_555 2_655 yes
C4 Ni3 N5 19.156 9_666 1_555 2_655 yes
C4 Ni3 N5 79.409 10_566 1_555 2_655 yes
C4 Ni3 N5 160.844 11_556 1_555 2_655 yes
C4 Ni3 N5 100.591 12_656 1_555 2_655 yes
N5 Ni3 N5 90 1_555 1_555 2_655 yes
W1 Ni3 N5 90 1_555 1_555 3_665 yes
W1 Ni3 N5 90 5_655 1_555 3_665 yes
F4_ax Ni3 N5 90 1_555 1_555 3_665 yes
F4_ax Ni3 N5 90 13_567 1_555 3_665 yes
C4 Ni3 N5 19.156 5_655 1_555 3_665 yes
C4 Ni3 N5 100.591 6_665 1_555 3_665 yes
C4 Ni3 N5 160.844 7_565 1_555 3_665 yes
C4 Ni3 N5 79.409 8_555 1_555 3_665 yes
C4 Ni3 N5 100.591 9_666 1_555 3_665 yes
C4 Ni3 N5 19.156 10_566 1_555 3_665 yes
C4 Ni3 N5 79.409 11_556 1_555 3_665 yes
C4 Ni3 N5 160.844 12_656 1_555 3_665 yes
N5 Ni3 N5 180 1_555 1_555 3_665 yes
N5 Ni3 N5 90 2_655 1_555 3_665 yes
W1 Ni3 N5 90 1_555 1_555 4_565 yes
W1 Ni3 N5 90 5_655 1_555 4_565 yes
F4_ax Ni3 N5 90 1_555 1_555 4_565 yes
F4_ax Ni3 N5 90 13_567 1_555 4_565 yes
C4 Ni3 N5 79.409 5_655 1_555 4_565 yes
C4 Ni3 N5 19.156 6_665 1_555 4_565 yes
C4 Ni3 N5 100.591 7_565 1_555 4_565 yes
C4 Ni3 N5 160.844 8_555 1_555 4_565 yes
C4 Ni3 N5 160.844 9_666 1_555 4_565 yes
C4 Ni3 N5 100.591 10_566 1_555 4_565 yes
C4 Ni3 N5 19.156 11_556 1_555 4_565 yes
C4 Ni3 N5 79.409 12_656 1_555 4_565 yes
N5 Ni3 N5 90 1_555 1_555 4_565 yes
N5 Ni3 N5 180 2_655 1_555 4_565 yes
N5 Ni3 N5 90 3_665 1_555 4_565 yes
W1 Ni3 O8_ax 0 1_555 1_555 1_555 yes
W1 Ni3 O8_ax 180 5_655 1_555 1_555 yes
F4_ax Ni3 O8_ax 0 1_555 1_555 1_555 yes
F4_ax Ni3 O8_ax 180 13_567 1_555 1_555 yes
C4 Ni3 O8_ax 105.773 5_655 1_555 1_555 yes
C4 Ni3 O8_ax 105.773 6_665 1_555 1_555 yes
C4 Ni3 O8_ax 105.773 7_565 1_555 1_555 yes
C4 Ni3 O8_ax 105.773 8_555 1_555 1_555 yes
C4 Ni3 O8_ax 74.227 9_666 1_555 1_555 yes
C4 Ni3 O8_ax 74.227 10_566 1_555 1_555 yes
C4 Ni3 O8_ax 74.227 11_556 1_555 1_555 yes
C4 Ni3 O8_ax 74.227 12_656 1_555 1_555 yes
N5 Ni3 O8_ax 90 1_555 1_555 1_555 yes
N5 Ni3 O8_ax 90 2_655 1_555 1_555 yes
N5 Ni3 O8_ax 90 3_665 1_555 1_555 yes
N5 Ni3 O8_ax 90 4_565 1_555 1_555 yes
W1 Ni3 O8_ax 180 1_555 1_555 13_567 yes
W1 Ni3 O8_ax 0 5_655 1_555 13_567 yes
F4_ax Ni3 O8_ax 180 1_555 1_555 13_567 yes
F4_ax Ni3 O8_ax 0 13_567 1_555 13_567 yes
C4 Ni3 O8_ax 74.227 5_655 1_555 13_567 yes
C4 Ni3 O8_ax 74.227 6_665 1_555 13_567 yes
C4 Ni3 O8_ax 74.227 7_565 1_555 13_567 yes
C4 Ni3 O8_ax 74.227 8_555 1_555 13_567 yes
C4 Ni3 O8_ax 105.773 9_666 1_555 13_567 yes
C4 Ni3 O8_ax 105.773 10_566 1_555 13_567 yes
C4 Ni3 O8_ax 105.773 11_556 1_555 13_567 yes
C4 Ni3 O8_ax 105.773 12_656 1_555 13_567 yes
N5 Ni3 O8_ax 90 1_555 1_555 13_567 yes
N5 Ni3 O8_ax 90 2_655 1_555 13_567 yes
N5 Ni3 O8_ax 90 3_665 1_555 13_567 yes
N5 Ni3 O8_ax 90 4_565 1_555 13_567 yes
O8_ax Ni3 O8_ax 180 1_555 1_555 13_567 yes
W1 Ni3 H14 121.558 1_555 1_555 5_655 yes
W1 Ni3 H14 58.442 5_655 1_555 5_655 yes
F4_ax Ni3 H14 121.558 1_555 1_555 5_655 yes
F4_ax Ni3 H14 58.442 13_567 1_555 5_655 yes
C4 Ni3 H14 19.599 5_655 1_555 5_655 yes
C4 Ni3 H14 71.139 6_665 1_555 5_655 yes
C4 Ni3 H14 131.112 7_565 1_555 5_655 yes
C4 Ni3 H14 92.22 8_555 1_555 5_655 yes
C4 Ni3 H14 127.587 9_666 1_555 5_655 yes
C4 Ni3 H14 57.906 10_566 1_555 5_655 yes
C4 Ni3 H14 71.009 11_556 1_555 5_655 yes
C4 Ni3 H14 144.671 12_656 1_555 5_655 yes
N5 Ni3 H14 141.249 1_555 1_555 5_655 yes
N5 Ni3 H14 110.082 2_655 1_555 5_655 yes
N5 Ni3 H14 38.751 3_665 1_555 5_655 yes
N5 Ni3 H14 69.918 4_565 1_555 5_655 yes
O8_ax Ni3 H14 121.558 1_555 1_555 5_655 yes
O8_ax Ni3 H14 58.442 13_567 1_555 5_655 yes
W1 Ni3 H14 121.558 1_555 1_555 6_665 yes
W1 Ni3 H14 58.442 5_655 1_555 6_665 yes
F4_ax Ni3 H14 121.558 1_555 1_555 6_665 yes
F4_ax Ni3 H14 58.442 13_567 1_555 6_665 yes
C4 Ni3 H14 92.22 5_655 1_555 6_665 yes
C4 Ni3 H14 19.599 6_665 1_555 6_665 yes
C4 Ni3 H14 71.139 7_565 1_555 6_665 yes
C4 Ni3 H14 131.112 8_555 1_555 6_665 yes
C4 Ni3 H14 144.671 9_666 1_555 6_665 yes
C4 Ni3 H14 127.587 10_566 1_555 6_665 yes
C4 Ni3 H14 57.906 11_556 1_555 6_665 yes
C4 Ni3 H14 71.009 12_656 1_555 6_665 yes
N5 Ni3 H14 69.918 1_555 1_555 6_665 yes
N5 Ni3 H14 141.249 2_655 1_555 6_665 yes
N5 Ni3 H14 110.082 3_665 1_555 6_665 yes
N5 Ni3 H14 38.751 4_565 1_555 6_665 yes
O8_ax Ni3 H14 121.558 1_555 1_555 6_665 yes
O8_ax Ni3 H14 58.442 13_567 1_555 6_665 yes
H14 Ni3 H14 74.103 5_655 1_555 6_665 yes
W1 Ni3 H14 121.558 1_555 1_555 7_565 yes
W1 Ni3 H14 58.442 5_655 1_555 7_565 yes
F4_ax Ni3 H14 121.558 1_555 1_555 7_565 yes
F4_ax Ni3 H14 58.442 13_567 1_555 7_565 yes
C4 Ni3 H14 131.112 5_655 1_555 7_565 yes
C4 Ni3 H14 92.22 6_665 1_555 7_565 yes
C4 Ni3 H14 19.599 7_565 1_555 7_565 yes
C4 Ni3 H14 71.139 8_555 1_555 7_565 yes
C4 Ni3 H14 71.009 9_666 1_555 7_565 yes
C4 Ni3 H14 144.671 10_566 1_555 7_565 yes
C4 Ni3 H14 127.587 11_556 1_555 7_565 yes
C4 Ni3 H14 57.906 12_656 1_555 7_565 yes
N5 Ni3 H14 38.751 1_555 1_555 7_565 yes
N5 Ni3 H14 69.918 2_655 1_555 7_565 yes
N5 Ni3 H14 141.249 3_665 1_555 7_565 yes
N5 Ni3 H14 110.082 4_565 1_555 7_565 yes
O8_ax Ni3 H14 121.558 1_555 1_555 7_565 yes
O8_ax Ni3 H14 58.442 13_567 1_555 7_565 yes
H14 Ni3 H14 116.884 5_655 1_555 7_565 yes
H14 Ni3 H14 74.103 6_665 1_555 7_565 yes
W1 Ni3 H14 121.558 1_555 1_555 8_555 yes
W1 Ni3 H14 58.442 5_655 1_555 8_555 yes
F4_ax Ni3 H14 121.558 1_555 1_555 8_555 yes
F4_ax Ni3 H14 58.442 13_567 1_555 8_555 yes
C4 Ni3 H14 71.139 5_655 1_555 8_555 yes
C4 Ni3 H14 131.112 6_665 1_555 8_555 yes
C4 Ni3 H14 92.22 7_565 1_555 8_555 yes
C4 Ni3 H14 19.599 8_555 1_555 8_555 yes
C4 Ni3 H14 57.906 9_666 1_555 8_555 yes
C4 Ni3 H14 71.009 10_566 1_555 8_555 yes
C4 Ni3 H14 144.671 11_556 1_555 8_555 yes
C4 Ni3 H14 127.587 12_656 1_555 8_555 yes
N5 Ni3 H14 110.082 1_555 1_555 8_555 yes
N5 Ni3 H14 38.751 2_655 1_555 8_555 yes
N5 Ni3 H14 69.918 3_665 1_555 8_555 yes
N5 Ni3 H14 141.249 4_565 1_555 8_555 yes
O8_ax Ni3 H14 121.558 1_555 1_555 8_555 yes
O8_ax Ni3 H14 58.442 13_567 1_555 8_555 yes
H14 Ni3 H14 74.103 5_655 1_555 8_555 yes
H14 Ni3 H14 116.884 6_665 1_555 8_555 yes
H14 Ni3 H14 74.103 7_565 1_555 8_555 yes
W1 Ni3 H14 58.442 1_555 1_555 9_666 yes
W1 Ni3 H14 121.558 5_655 1_555 9_666 yes
F4_ax Ni3 H14 58.442 1_555 1_555 9_666 yes
F4_ax Ni3 H14 121.558 13_567 1_555 9_666 yes
C4 Ni3 H14 127.587 5_655 1_555 9_666 yes
C4 Ni3 H14 144.671 6_665 1_555 9_666 yes
C4 Ni3 H14 71.009 7_565 1_555 9_666 yes
C4 Ni3 H14 57.906 8_555 1_555 9_666 yes
C4 Ni3 H14 19.599 9_666 1_555 9_666 yes
C4 Ni3 H14 92.22 10_566 1_555 9_666 yes
C4 Ni3 H14 131.112 11_556 1_555 9_666 yes
C4 Ni3 H14 71.139 12_656 1_555 9_666 yes
N5 Ni3 H14 69.918 1_555 1_555 9_666 yes
N5 Ni3 H14 38.751 2_655 1_555 9_666 yes
N5 Ni3 H14 110.082 3_665 1_555 9_666 yes
N5 Ni3 H14 141.249 4_565 1_555 9_666 yes
O8_ax Ni3 H14 58.442 1_555 1_555 9_666 yes
O8_ax Ni3 H14 121.558 13_567 1_555 9_666 yes
H14 Ni3 H14 144.043 5_655 1_555 9_666 yes
H14 Ni3 H14 139.836 6_665 1_555 9_666 yes
H14 Ni3 H14 74.832 7_565 1_555 9_666 yes
H14 Ni3 H14 77.503 8_555 1_555 9_666 yes
W1 Ni3 H14 58.442 1_555 1_555 10_566 yes
W1 Ni3 H14 121.558 5_655 1_555 10_566 yes
F4_ax Ni3 H14 58.442 1_555 1_555 10_566 yes
F4_ax Ni3 H14 121.558 13_567 1_555 10_566 yes
C4 Ni3 H14 57.906 5_655 1_555 10_566 yes
C4 Ni3 H14 127.587 6_665 1_555 10_566 yes
C4 Ni3 H14 144.671 7_565 1_555 10_566 yes
C4 Ni3 H14 71.009 8_555 1_555 10_566 yes
C4 Ni3 H14 71.139 9_666 1_555 10_566 yes
C4 Ni3 H14 19.599 10_566 1_555 10_566 yes
C4 Ni3 H14 92.22 11_556 1_555 10_566 yes
C4 Ni3 H14 131.112 12_656 1_555 10_566 yes
N5 Ni3 H14 141.249 1_555 1_555 10_566 yes
N5 Ni3 H14 69.918 2_655 1_555 10_566 yes
N5 Ni3 H14 38.751 3_665 1_555 10_566 yes
N5 Ni3 H14 110.082 4_565 1_555 10_566 yes
O8_ax Ni3 H14 58.442 1_555 1_555 10_566 yes
O8_ax Ni3 H14 121.558 13_567 1_555 10_566 yes
H14 Ni3 H14 77.503 5_655 1_555 10_566 yes
H14 Ni3 H14 144.043 6_665 1_555 10_566 yes
H14 Ni3 H14 139.836 7_565 1_555 10_566 yes
H14 Ni3 H14 74.832 8_555 1_555 10_566 yes
H14 Ni3 H14 74.103 9_666 1_555 10_566 yes
W1 Ni3 H14 58.442 1_555 1_555 11_556 yes
W1 Ni3 H14 121.558 5_655 1_555 11_556 yes
F4_ax Ni3 H14 58.442 1_555 1_555 11_556 yes
F4_ax Ni3 H14 121.558 13_567 1_555 11_556 yes
C4 Ni3 H14 71.009 5_655 1_555 11_556 yes
C4 Ni3 H14 57.906 6_665 1_555 11_556 yes
C4 Ni3 H14 127.587 7_565 1_555 11_556 yes
C4 Ni3 H14 144.671 8_555 1_555 11_556 yes
C4 Ni3 H14 131.112 9_666 1_555 11_556 yes
C4 Ni3 H14 71.139 10_566 1_555 11_556 yes
C4 Ni3 H14 19.599 11_556 1_555 11_556 yes
C4 Ni3 H14 92.22 12_656 1_555 11_556 yes
N5 Ni3 H14 110.082 1_555 1_555 11_556 yes
N5 Ni3 H14 141.249 2_655 1_555 11_556 yes
N5 Ni3 H14 69.918 3_665 1_555 11_556 yes
N5 Ni3 H14 38.751 4_565 1_555 11_556 yes
O8_ax Ni3 H14 58.442 1_555 1_555 11_556 yes
O8_ax Ni3 H14 121.558 13_567 1_555 11_556 yes
H14 Ni3 H14 74.832 5_655 1_555 11_556 yes
H14 Ni3 H14 77.503 6_665 1_555 11_556 yes
H14 Ni3 H14 144.043 7_565 1_555 11_556 yes
H14 Ni3 H14 139.836 8_555 1_555 11_556 yes
H14 Ni3 H14 116.884 9_666 1_555 11_556 yes
H14 Ni3 H14 74.103 10_566 1_555 11_556 yes
W1 Ni3 H14 58.442 1_555 1_555 12_656 yes
W1 Ni3 H14 121.558 5_655 1_555 12_656 yes
F4_ax Ni3 H14 58.442 1_555 1_555 12_656 yes
F4_ax Ni3 H14 121.558 13_567 1_555 12_656 yes
C4 Ni3 H14 144.671 5_655 1_555 12_656 yes
C4 Ni3 H14 71.009 6_665 1_555 12_656 yes
C4 Ni3 H14 57.906 7_565 1_555 12_656 yes
C4 Ni3 H14 127.587 8_555 1_555 12_656 yes
C4 Ni3 H14 92.22 9_666 1_555 12_656 yes
C4 Ni3 H14 131.112 10_566 1_555 12_656 yes
C4 Ni3 H14 71.139 11_556 1_555 12_656 yes
C4 Ni3 H14 19.599 12_656 1_555 12_656 yes
N5 Ni3 H14 38.751 1_555 1_555 12_656 yes
N5 Ni3 H14 110.082 2_655 1_555 12_656 yes
N5 Ni3 H14 141.249 3_665 1_555 12_656 yes
N5 Ni3 H14 69.918 4_565 1_555 12_656 yes
O8_ax Ni3 H14 58.442 1_555 1_555 12_656 yes
O8_ax Ni3 H14 121.558 13_567 1_555 12_656 yes
H14 Ni3 H14 139.836 5_655 1_555 12_656 yes
H14 Ni3 H14 74.832 6_665 1_555 12_656 yes
H14 Ni3 H14 77.503 7_565 1_555 12_656 yes
H14 Ni3 H14 144.043 8_555 1_555 12_656 yes
H14 Ni3 H14 74.103 9_666 1_555 12_656 yes
H14 Ni3 H14 116.884 10_566 1_555 12_656 yes
H14 Ni3 H14 74.103 11_556 1_555 12_656 yes
W1 F4_ax Ni3 180 1_555 1_555 1_555 yes
W1 F4_ax N5 132.503 1_555 1_555 1_555 yes
Ni3 F4_ax N5 47.497 1_555 1_555 1_555 yes
W1 F4_ax N5 132.503 1_555 1_555 2_655 yes
Ni3 F4_ax N5 47.497 1_555 1_555 2_655 yes
N5 F4_ax N5 62.84 1_555 1_555 2_655 yes
W1 F4_ax N5 132.503 1_555 1_555 3_665 yes
Ni3 F4_ax N5 47.497 1_555 1_555 3_665 yes
N5 F4_ax N5 94.993 1_555 1_555 3_665 yes
N5 F4_ax N5 62.84 2_655 1_555 3_665 yes
W1 F4_ax N5 132.503 1_555 1_555 4_565 yes
Ni3 F4_ax N5 47.497 1_555 1_555 4_565 yes
N5 F4_ax N5 62.84 1_555 1_555 4_565 yes
N5 F4_ax N5 94.993 2_655 1_555 4_565 yes
N5 F4_ax N5 62.84 3_665 1_555 4_565 yes
W1 F4_ax F7_eq 45.808 1_555 1_555 1_555 yes
Ni3 F4_ax F7_eq 134.192 1_555 1_555 1_555 yes
N5 F4_ax F7_eq 144.494 1_555 1_555 1_555 yes
N5 F4_ax F7_eq 93.947 2_655 1_555 1_555 yes
N5 F4_ax F7_eq 97.346 3_665 1_555 1_555 yes
N5 F4_ax F7_eq 150.82 4_565 1_555 1_555 yes
W1 F4_ax F7_eq 45.808 1_555 1_555 2_655 yes
Ni3 F4_ax F7_eq 134.192 1_555 1_555 2_655 yes
N5 F4_ax F7_eq 150.82 1_555 1_555 2_655 yes
N5 F4_ax F7_eq 144.494 2_655 1_555 2_655 yes
N5 F4_ax F7_eq 93.947 3_665 1_555 2_655 yes
N5 F4_ax F7_eq 97.346 4_565 1_555 2_655 yes
F7_eq F4_ax F7_eq 60.928 1_555 1_555 2_655 yes
W1 F4_ax F7_eq 45.808 1_555 1_555 3_665 yes
Ni3 F4_ax F7_eq 134.192 1_555 1_555 3_665 yes
N5 F4_ax F7_eq 97.346 1_555 1_555 3_665 yes
N5 F4_ax F7_eq 150.82 2_655 1_555 3_665 yes
N5 F4_ax F7_eq 144.494 3_665 1_555 3_665 yes
N5 F4_ax F7_eq 93.947 4_565 1_555 3_665 yes
F7_eq F4_ax F7_eq 91.615 1_555 1_555 3_665 yes
F7_eq F4_ax F7_eq 60.928 2_655 1_555 3_665 yes
W1 F4_ax F7_eq 45.808 1_555 1_555 4_565 yes
Ni3 F4_ax F7_eq 134.192 1_555 1_555 4_565 yes
N5 F4_ax F7_eq 93.947 1_555 1_555 4_565 yes
N5 F4_ax F7_eq 97.346 2_655 1_555 4_565 yes
N5 F4_ax F7_eq 150.82 3_665 1_555 4_565 yes
N5 F4_ax F7_eq 144.494 4_565 1_555 4_565 yes
F7_eq F4_ax F7_eq 60.928 1_555 1_555 4_565 yes
F7_eq F4_ax F7_eq 91.615 2_655 1_555 4_565 yes
F7_eq F4_ax F7_eq 60.928 3_665 1_555 4_565 yes
W1 F4_ax F10_eq 46.916 1_555 1_555 1_555 yes
Ni3 F4_ax F10_eq 133.084 1_555 1_555 1_555 yes
N5 F4_ax F10_eq 170.748 1_555 1_555 1_555 yes
N5 F4_ax F10_eq 110.126 2_655 1_555 1_555 yes
N5 F4_ax F10_eq 86.332 3_665 1_555 1_555 yes
N5 F4_ax F10_eq 125.375 4_565 1_555 1_555 yes
F7_eq F4_ax F10_eq 26.526 1_555 1_555 1_555 yes
F7_eq F4_ax F10_eq 37.738 2_655 1_555 1_555 yes
F7_eq F4_ax F10_eq 86.7 3_665 1_555 1_555 yes
F7_eq F4_ax F10_eq 80.707 4_565 1_555 1_555 yes
W1 F4_ax F10_eq 46.916 1_555 1_555 2_655 yes
Ni3 F4_ax F10_eq 133.084 1_555 1_555 2_655 yes
N5 F4_ax F10_eq 125.375 1_555 1_555 2_655 yes
N5 F4_ax F10_eq 170.748 2_655 1_555 2_655 yes
N5 F4_ax F10_eq 110.126 3_665 1_555 2_655 yes
N5 F4_ax F10_eq 86.332 4_565 1_555 2_655 yes
F7_eq F4_ax F10_eq 80.707 1_555 1_555 2_655 yes
F7_eq F4_ax F10_eq 26.526 2_655 1_555 2_655 yes
F7_eq F4_ax F10_eq 37.738 3_665 1_555 2_655 yes
F7_eq F4_ax F10_eq 86.7 4_565 1_555 2_655 yes
F10_eq F4_ax F10_eq 62.187 1_555 1_555 2_655 yes
W1 F4_ax F10_eq 46.916 1_555 1_555 3_665 yes
Ni3 F4_ax F10_eq 133.084 1_555 1_555 3_665 yes
N5 F4_ax F10_eq 86.332 1_555 1_555 3_665 yes
N5 F4_ax F10_eq 125.375 2_655 1_555 3_665 yes
N5 F4_ax F10_eq 170.748 3_665 1_555 3_665 yes
N5 F4_ax F10_eq 110.126 4_565 1_555 3_665 yes
F7_eq F4_ax F10_eq 86.7 1_555 1_555 3_665 yes
F7_eq F4_ax F10_eq 80.707 2_655 1_555 3_665 yes
F7_eq F4_ax F10_eq 26.526 3_665 1_555 3_665 yes
F7_eq F4_ax F10_eq 37.738 4_565 1_555 3_665 yes
F10_eq F4_ax F10_eq 93.832 1_555 1_555 3_665 yes
F10_eq F4_ax F10_eq 62.187 2_655 1_555 3_665 yes
W1 F4_ax F10_eq 46.916 1_555 1_555 4_565 yes
Ni3 F4_ax F10_eq 133.084 1_555 1_555 4_565 yes
N5 F4_ax F10_eq 110.126 1_555 1_555 4_565 yes
N5 F4_ax F10_eq 86.332 2_655 1_555 4_565 yes
N5 F4_ax F10_eq 125.375 3_665 1_555 4_565 yes
N5 F4_ax F10_eq 170.748 4_565 1_555 4_565 yes
F7_eq F4_ax F10_eq 37.738 1_555 1_555 4_565 yes
F7_eq F4_ax F10_eq 86.7 2_655 1_555 4_565 yes
F7_eq F4_ax F10_eq 80.707 3_665 1_555 4_565 yes
F7_eq F4_ax F10_eq 26.526 4_565 1_555 4_565 yes
F10_eq F4_ax F10_eq 62.187 1_555 1_555 4_565 yes
F10_eq F4_ax F10_eq 93.832 2_655 1_555 4_565 yes
F10_eq F4_ax F10_eq 62.187 3_665 1_555 4_565 yes
W1 F4_ax O11_eq 42.105 1_555 1_555 1_555 yes
Ni3 F4_ax O11_eq 137.895 1_555 1_555 1_555 yes
N5 F4_ax O11_eq 168.998 1_555 1_555 1_555 yes
N5 F4_ax O11_eq 112.621 2_655 1_555 1_555 yes
N5 F4_ax O11_eq 91.198 3_665 1_555 1_555 yes
N5 F4_ax O11_eq 128.162 4_565 1_555 1_555 yes
F7_eq F4_ax O11_eq 24.95 1_555 1_555 1_555 yes
F7_eq F4_ax O11_eq 36.971 2_655 1_555 1_555 yes
F7_eq F4_ax O11_eq 82.666 3_665 1_555 1_555 yes
F7_eq F4_ax O11_eq 76.385 4_565 1_555 1_555 yes
F10_eq F4_ax O11_eq 4.867 1_555 1_555 1_555 yes
F10_eq F4_ax O11_eq 60.146 2_655 1_555 1_555 yes
F10_eq F4_ax O11_eq 89.016 3_665 1_555 1_555 yes
F10_eq F4_ax O11_eq 58.951 4_565 1_555 1_555 yes
W1 F4_ax O11_eq 42.105 1_555 1_555 2_655 yes
Ni3 F4_ax O11_eq 137.895 1_555 1_555 2_655 yes
N5 F4_ax O11_eq 128.162 1_555 1_555 2_655 yes
N5 F4_ax O11_eq 168.998 2_655 1_555 2_655 yes
N5 F4_ax O11_eq 112.621 3_665 1_555 2_655 yes
N5 F4_ax O11_eq 91.198 4_565 1_555 2_655 yes
F7_eq F4_ax O11_eq 76.385 1_555 1_555 2_655 yes
F7_eq F4_ax O11_eq 24.95 2_655 1_555 2_655 yes
F7_eq F4_ax O11_eq 36.971 3_665 1_555 2_655 yes
F7_eq F4_ax O11_eq 82.666 4_565 1_555 2_655 yes
F10_eq F4_ax O11_eq 58.951 1_555 1_555 2_655 yes
F10_eq F4_ax O11_eq 4.867 2_655 1_555 2_655 yes
F10_eq F4_ax O11_eq 60.146 3_665 1_555 2_655 yes
F10_eq F4_ax O11_eq 89.016 4_565 1_555 2_655 yes
O11_eq F4_ax O11_eq 56.603 1_555 1_555 2_655 yes
W1 F4_ax O11_eq 42.105 1_555 1_555 3_665 yes
Ni3 F4_ax O11_eq 137.895 1_555 1_555 3_665 yes
N5 F4_ax O11_eq 91.198 1_555 1_555 3_665 yes
N5 F4_ax O11_eq 128.162 2_655 1_555 3_665 yes
N5 F4_ax O11_eq 168.998 3_665 1_555 3_665 yes
N5 F4_ax O11_eq 112.621 4_565 1_555 3_665 yes
F7_eq F4_ax O11_eq 82.666 1_555 1_555 3_665 yes
F7_eq F4_ax O11_eq 76.385 2_655 1_555 3_665 yes
F7_eq F4_ax O11_eq 24.95 3_665 1_555 3_665 yes
F7_eq F4_ax O11_eq 36.971 4_565 1_555 3_665 yes
F10_eq F4_ax O11_eq 89.016 1_555 1_555 3_665 yes
F10_eq F4_ax O11_eq 58.951 2_655 1_555 3_665 yes
F10_eq F4_ax O11_eq 4.867 3_665 1_555 3_665 yes
F10_eq F4_ax O11_eq 60.146 4_565 1_555 3_665 yes
O11_eq F4_ax O11_eq 84.21 1_555 1_555 3_665 yes
O11_eq F4_ax O11_eq 56.603 2_655 1_555 3_665 yes
W1 F4_ax O11_eq 42.105 1_555 1_555 4_565 yes
Ni3 F4_ax O11_eq 137.895 1_555 1_555 4_565 yes
N5 F4_ax O11_eq 112.621 1_555 1_555 4_565 yes
N5 F4_ax O11_eq 91.198 2_655 1_555 4_565 yes
N5 F4_ax O11_eq 128.162 3_665 1_555 4_565 yes
N5 F4_ax O11_eq 168.998 4_565 1_555 4_565 yes
F7_eq F4_ax O11_eq 36.971 1_555 1_555 4_565 yes
F7_eq F4_ax O11_eq 82.666 2_655 1_555 4_565 yes
F7_eq F4_ax O11_eq 76.385 3_665 1_555 4_565 yes
F7_eq F4_ax O11_eq 24.95 4_565 1_555 4_565 yes
F10_eq F4_ax O11_eq 60.146 1_555 1_555 4_565 yes
F10_eq F4_ax O11_eq 89.016 2_655 1_555 4_565 yes
F10_eq F4_ax O11_eq 58.951 3_665 1_555 4_565 yes
F10_eq F4_ax O11_eq 4.867 4_565 1_555 4_565 yes
O11_eq F4_ax O11_eq 56.603 1_555 1_555 4_565 yes
O11_eq F4_ax O11_eq 84.21 2_655 1_555 4_565 yes
O11_eq F4_ax O11_eq 56.603 3_665 1_555 4_565 yes
W1 F4_ax O12_eq 41.652 1_555 1_555 1_555 yes
Ni3 F4_ax O12_eq 138.348 1_555 1_555 1_555 yes
N5 F4_ax O12_eq 147.701 1_555 1_555 1_555 yes
N5 F4_ax O12_eq 98.769 2_655 1_555 1_555 yes
N5 F4_ax O12_eq 99.462 3_665 1_555 1_555 yes
N5 F4_ax O12_eq 149.005 4_565 1_555 1_555 yes
F7_eq F4_ax O12_eq 4.822 1_555 1_555 1_555 yes
F7_eq F4_ax O12_eq 56.613 2_655 1_555 1_555 yes
F7_eq F4_ax O12_eq 87.407 3_665 1_555 1_555 yes
F7_eq F4_ax O12_eq 60.566 4_565 1_555 1_555 yes
F10_eq F4_ax O12_eq 23.701 1_555 1_555 1_555 yes
F10_eq F4_ax O12_eq 75.922 2_655 1_555 1_555 yes
F10_eq F4_ax O12_eq 83.965 3_665 1_555 1_555 yes
F10_eq F4_ax O12_eq 38.965 4_565 1_555 1_555 yes
O11_eq F4_ax O12_eq 21.433 1_555 1_555 1_555 yes
O11_eq F4_ax O12_eq 71.58 2_655 1_555 1_555 yes
O11_eq F4_ax O12_eq 79.754 3_665 1_555 1_555 yes
O11_eq F4_ax O12_eq 37.558 4_565 1_555 1_555 yes
W1 F4_ax O12_eq 41.652 1_555 1_555 2_655 yes
Ni3 F4_ax O12_eq 138.348 1_555 1_555 2_655 yes
N5 F4_ax O12_eq 149.005 1_555 1_555 2_655 yes
N5 F4_ax O12_eq 147.701 2_655 1_555 2_655 yes
N5 F4_ax O12_eq 98.769 3_665 1_555 2_655 yes
N5 F4_ax O12_eq 99.462 4_565 1_555 2_655 yes
F7_eq F4_ax O12_eq 60.566 1_555 1_555 2_655 yes
F7_eq F4_ax O12_eq 4.822 2_655 1_555 2_655 yes
F7_eq F4_ax O12_eq 56.613 3_665 1_555 2_655 yes
F7_eq F4_ax O12_eq 87.407 4_565 1_555 2_655 yes
F10_eq F4_ax O12_eq 38.965 1_555 1_555 2_655 yes
F10_eq F4_ax O12_eq 23.701 2_655 1_555 2_655 yes
F10_eq F4_ax O12_eq 75.922 3_665 1_555 2_655 yes
F10_eq F4_ax O12_eq 83.965 4_565 1_555 2_655 yes
O11_eq F4_ax O12_eq 37.558 1_555 1_555 2_655 yes
O11_eq F4_ax O12_eq 21.433 2_655 1_555 2_655 yes
O11_eq F4_ax O12_eq 71.58 3_665 1_555 2_655 yes
O11_eq F4_ax O12_eq 79.754 4_565 1_555 2_655 yes
O12_eq F4_ax O12_eq 56.061 1_555 1_555 2_655 yes
W1 F4_ax O12_eq 41.652 1_555 1_555 3_665 yes
Ni3 F4_ax O12_eq 138.348 1_555 1_555 3_665 yes
N5 F4_ax O12_eq 99.462 1_555 1_555 3_665 yes
N5 F4_ax O12_eq 149.005 2_655 1_555 3_665 yes
N5 F4_ax O12_eq 147.701 3_665 1_555 3_665 yes
N5 F4_ax O12_eq 98.769 4_565 1_555 3_665 yes
F7_eq F4_ax O12_eq 87.407 1_555 1_555 3_665 yes
F7_eq F4_ax O12_eq 60.566 2_655 1_555 3_665 yes
F7_eq F4_ax O12_eq 4.822 3_665 1_555 3_665 yes
F7_eq F4_ax O12_eq 56.613 4_565 1_555 3_665 yes
F10_eq F4_ax O12_eq 83.965 1_555 1_555 3_665 yes
F10_eq F4_ax O12_eq 38.965 2_655 1_555 3_665 yes
F10_eq F4_ax O12_eq 23.701 3_665 1_555 3_665 yes
F10_eq F4_ax O12_eq 75.922 4_565 1_555 3_665 yes
O11_eq F4_ax O12_eq 79.754 1_555 1_555 3_665 yes
O11_eq F4_ax O12_eq 37.558 2_655 1_555 3_665 yes
O11_eq F4_ax O12_eq 21.433 3_665 1_555 3_665 yes
O11_eq F4_ax O12_eq 71.58 4_565 1_555 3_665 yes
O12_eq F4_ax O12_eq 83.303 1_555 1_555 3_665 yes
O12_eq F4_ax O12_eq 56.061 2_655 1_555 3_665 yes
W1 F4_ax O12_eq 41.652 1_555 1_555 4_565 yes
Ni3 F4_ax O12_eq 138.348 1_555 1_555 4_565 yes
N5 F4_ax O12_eq 98.769 1_555 1_555 4_565 yes
N5 F4_ax O12_eq 99.462 2_655 1_555 4_565 yes
N5 F4_ax O12_eq 149.005 3_665 1_555 4_565 yes
N5 F4_ax O12_eq 147.701 4_565 1_555 4_565 yes
F7_eq F4_ax O12_eq 56.613 1_555 1_555 4_565 yes
F7_eq F4_ax O12_eq 87.407 2_655 1_555 4_565 yes
F7_eq F4_ax O12_eq 60.566 3_665 1_555 4_565 yes
F7_eq F4_ax O12_eq 4.822 4_565 1_555 4_565 yes
F10_eq F4_ax O12_eq 75.922 1_555 1_555 4_565 yes
F10_eq F4_ax O12_eq 83.965 2_655 1_555 4_565 yes
F10_eq F4_ax O12_eq 38.965 3_665 1_555 4_565 yes
F10_eq F4_ax O12_eq 23.701 4_565 1_555 4_565 yes
O11_eq F4_ax O12_eq 71.58 1_555 1_555 4_565 yes
O11_eq F4_ax O12_eq 79.754 2_655 1_555 4_565 yes
O11_eq F4_ax O12_eq 37.558 3_665 1_555 4_565 yes
O11_eq F4_ax O12_eq 21.433 4_565 1_555 4_565 yes
O12_eq F4_ax O12_eq 56.061 1_555 1_555 4_565 yes
O12_eq F4_ax O12_eq 83.303 2_655 1_555 4_565 yes
O12_eq F4_ax O12_eq 56.061 3_665 1_555 4_565 yes
W1 F4_ax H14 98.714 1_555 1_555 9_666 yes
Ni3 F4_ax H14 81.286 1_555 1_555 9_666 yes
N5 F4_ax H14 66.671 1_555 1_555 9_666 yes
N5 F4_ax H14 39.708 2_655 1_555 9_666 yes
N5 F4_ax H14 101.028 3_665 1_555 9_666 yes
N5 F4_ax H14 124.374 4_565 1_555 9_666 yes
F7_eq F4_ax H14 78.318 1_555 1_555 9_666 yes
F7_eq F4_ax H14 138.062 2_655 1_555 9_666 yes
F7_eq F4_ax H14 114.437 3_665 1_555 9_666 yes
F7_eq F4_ax H14 57.815 4_565 1_555 9_666 yes
F10_eq F4_ax H14 104.082 1_555 1_555 9_666 yes
F10_eq F4_ax H14 144.266 2_655 1_555 9_666 yes
F10_eq F4_ax H14 87.918 3_665 1_555 9_666 yes
F10_eq F4_ax H14 52.788 4_565 1_555 9_666 yes
O11_eq F4_ax H14 103.227 1_555 1_555 9_666 yes
O11_eq F4_ax H14 139.894 2_655 1_555 9_666 yes
O11_eq F4_ax H14 89.771 3_665 1_555 9_666 yes
O11_eq F4_ax H14 57.313 4_565 1_555 9_666 yes
O12_eq F4_ax H14 82.226 1_555 1_555 9_666 yes
O12_eq F4_ax H14 136.164 2_655 1_555 9_666 yes
O12_eq F4_ax H14 111.203 3_665 1_555 9_666 yes
O12_eq F4_ax H14 60.336 4_565 1_555 9_666 yes
W1 F4_ax H14 98.714 1_555 1_555 10_566 yes
Ni3 F4_ax H14 81.286 1_555 1_555 10_566 yes
N5 F4_ax H14 124.374 1_555 1_555 10_566 yes
N5 F4_ax H14 66.671 2_655 1_555 10_566 yes
N5 F4_ax H14 39.708 3_665 1_555 10_566 yes
N5 F4_ax H14 101.028 4_565 1_555 10_566 yes
F7_eq F4_ax H14 57.815 1_555 1_555 10_566 yes
F7_eq F4_ax H14 78.318 2_655 1_555 10_566 yes
F7_eq F4_ax H14 138.062 3_665 1_555 10_566 yes
F7_eq F4_ax H14 114.437 4_565 1_555 10_566 yes
F10_eq F4_ax H14 52.788 1_555 1_555 10_566 yes
F10_eq F4_ax H14 104.082 2_655 1_555 10_566 yes
F10_eq F4_ax H14 144.266 3_665 1_555 10_566 yes
F10_eq F4_ax H14 87.918 4_565 1_555 10_566 yes
O11_eq F4_ax H14 57.313 1_555 1_555 10_566 yes
O11_eq F4_ax H14 103.227 2_655 1_555 10_566 yes
O11_eq F4_ax H14 139.894 3_665 1_555 10_566 yes
O11_eq F4_ax H14 89.771 4_565 1_555 10_566 yes
O12_eq F4_ax H14 60.336 1_555 1_555 10_566 yes
O12_eq F4_ax H14 82.226 2_655 1_555 10_566 yes
O12_eq F4_ax H14 136.164 3_665 1_555 10_566 yes
O12_eq F4_ax H14 111.203 4_565 1_555 10_566 yes
H14 F4_ax H14 88.685 9_666 1_555 10_566 yes
W1 F4_ax H14 98.714 1_555 1_555 11_556 yes
Ni3 F4_ax H14 81.286 1_555 1_555 11_556 yes
N5 F4_ax H14 101.028 1_555 1_555 11_556 yes
N5 F4_ax H14 124.374 2_655 1_555 11_556 yes
N5 F4_ax H14 66.671 3_665 1_555 11_556 yes
N5 F4_ax H14 39.708 4_565 1_555 11_556 yes
F7_eq F4_ax H14 114.437 1_555 1_555 11_556 yes
F7_eq F4_ax H14 57.815 2_655 1_555 11_556 yes
F7_eq F4_ax H14 78.318 3_665 1_555 11_556 yes
F7_eq F4_ax H14 138.062 4_565 1_555 11_556 yes
F10_eq F4_ax H14 87.918 1_555 1_555 11_556 yes
F10_eq F4_ax H14 52.788 2_655 1_555 11_556 yes
F10_eq F4_ax H14 104.082 3_665 1_555 11_556 yes
F10_eq F4_ax H14 144.266 4_565 1_555 11_556 yes
O11_eq F4_ax H14 89.771 1_555 1_555 11_556 yes
O11_eq F4_ax H14 57.313 2_655 1_555 11_556 yes
O11_eq F4_ax H14 103.227 3_665 1_555 11_556 yes
O11_eq F4_ax H14 139.894 4_565 1_555 11_556 yes
O12_eq F4_ax H14 111.203 1_555 1_555 11_556 yes
O12_eq F4_ax H14 60.336 2_655 1_555 11_556 yes
O12_eq F4_ax H14 82.226 3_665 1_555 11_556 yes
O12_eq F4_ax H14 136.164 4_565 1_555 11_556 yes
H14 F4_ax H14 162.572 9_666 1_555 11_556 yes
H14 F4_ax H14 88.685 10_566 1_555 11_556 yes
W1 F4_ax H14 98.714 1_555 1_555 12_656 yes
Ni3 F4_ax H14 81.286 1_555 1_555 12_656 yes
N5 F4_ax H14 39.708 1_555 1_555 12_656 yes
N5 F4_ax H14 101.028 2_655 1_555 12_656 yes
N5 F4_ax H14 124.374 3_665 1_555 12_656 yes
N5 F4_ax H14 66.671 4_565 1_555 12_656 yes
F7_eq F4_ax H14 138.062 1_555 1_555 12_656 yes
F7_eq F4_ax H14 114.437 2_655 1_555 12_656 yes
F7_eq F4_ax H14 57.815 3_665 1_555 12_656 yes
F7_eq F4_ax H14 78.318 4_565 1_555 12_656 yes
F10_eq F4_ax H14 144.266 1_555 1_555 12_656 yes
F10_eq F4_ax H14 87.918 2_655 1_555 12_656 yes
F10_eq F4_ax H14 52.788 3_665 1_555 12_656 yes
F10_eq F4_ax H14 104.082 4_565 1_555 12_656 yes
O11_eq F4_ax H14 139.894 1_555 1_555 12_656 yes
O11_eq F4_ax H14 89.771 2_655 1_555 12_656 yes
O11_eq F4_ax H14 57.313 3_665 1_555 12_656 yes
O11_eq F4_ax H14 103.227 4_565 1_555 12_656 yes
O12_eq F4_ax H14 136.164 1_555 1_555 12_656 yes
O12_eq F4_ax H14 111.203 2_655 1_555 12_656 yes
O12_eq F4_ax H14 60.336 3_665 1_555 12_656 yes
O12_eq F4_ax H14 82.226 4_565 1_555 12_656 yes
H14 F4_ax H14 88.685 9_666 1_555 12_656 yes
H14 F4_ax H14 162.572 10_566 1_555 12_656 yes
H14 F4_ax H14 88.685 11_556 1_555 12_656 yes
Ni3 C4 C4 70.844 5_654 1_555 16_666 yes
Ni3 C4 C4 160.844 5_654 1_555 24_454 yes
C4 C4 C4 90 16_666 1_555 24_454 yes
Ni3 C4 C4 107.423 5_654 1_555 25_565 yes
C4 C4 C4 36.579 16_666 1_555 25_565 yes
C4 C4 C4 53.421 24_454 1_555 25_565 yes
Ni3 C4 N5 37.557 5_654 1_555 7_564 yes
C4 C4 N5 33.287 16_666 1_555 7_564 yes
C4 C4 N5 123.287 24_454 1_555 7_564 yes
C4 C4 N5 69.866 25_565 1_555 7_564 yes
Ni3 C4 N5 135.806 5_654 1_555 18_554 yes
C4 C4 N5 64.962 16_666 1_555 18_554 yes
C4 C4 N5 25.038 24_454 1_555 18_554 yes
C4 C4 N5 28.382 25_565 1_555 18_554 yes
N5 C4 N5 98.249 7_564 1_555 18_554 yes
Ni3 C4 H14 83.781 5_654 1_555 1_555 yes
C4 C4 H14 154.583 16_666 1_555 1_555 yes
C4 C4 H14 115.368 24_454 1_555 1_555 yes
C4 C4 H14 168.702 25_565 1_555 1_555 yes
N5 C4 H14 121.324 7_564 1_555 1_555 yes
N5 C4 H14 140.392 18_554 1_555 1_555 yes
Ni3 C4 H14 172.986 5_654 1_555 24_454 yes
C4 C4 H14 116.131 16_666 1_555 24_454 yes
C4 C4 H14 26.142 24_454 1_555 24_454 yes
C4 C4 H14 79.555 25_565 1_555 24_454 yes
N5 C4 H14 149.413 7_564 1_555 24_454 yes
N5 C4 H14 51.175 18_554 1_555 24_454 yes
H14 C4 H14 89.226 1_555 1_555 24_454 yes
Ni3 N5 F4_ax 42.503 1_555 1_555 1_555 yes
Ni3 N5 F4_ax 42.503 1_555 1_555 13_567 yes
F4_ax N5 F4_ax 85.007 1_555 1_555 13_567 yes
Ni3 N5 C4 123.287 1_555 1_555 7_565 yes
F4_ax N5 C4 150.749 1_555 1_555 7_565 yes
F4_ax N5 C4 86.374 13_567 1_555 7_565 yes
Ni3 N5 C4 123.287 1_555 1_555 12_656 yes
F4_ax N5 C4 86.374 1_555 1_555 12_656 yes
F4_ax N5 C4 150.749 13_567 1_555 12_656 yes
C4 N5 C4 113.426 7_565 1_555 12_656 yes
Ni3 N5 C4 154.962 1_555 1_555 20_455 yes
F4_ax N5 C4 154.801 1_555 1_555 20_455 yes
F4_ax N5 C4 115.536 13_567 1_555 20_455 yes
C4 N5 C4 31.675 7_565 1_555 20_455 yes
C4 N5 C4 81.751 12_656 1_555 20_455 yes
Ni3 N5 C4 154.962 1_555 1_555 31_546 yes
F4_ax N5 C4 115.536 1_555 1_555 31_546 yes
F4_ax N5 C4 154.801 13_567 1_555 31_546 yes
C4 N5 C4 81.751 7_565 1_555 31_546 yes
C4 N5 C4 31.675 12_656 1_555 31_546 yes
C4 N5 C4 50.077 20_455 1_555 31_546 yes
Ni3 N5 H14 96.044 1_555 1_555 7_565 yes
F4_ax N5 H14 129.747 1_555 1_555 7_565 yes
F4_ax N5 H14 61.044 13_567 1_555 7_565 yes
C4 N5 H14 27.253 7_565 1_555 7_565 yes
C4 N5 H14 140.662 12_656 1_555 7_565 yes
C4 N5 H14 58.92 20_455 1_555 7_565 yes
C4 N5 H14 108.992 31_546 1_555 7_565 yes
Ni3 N5 H14 96.044 1_555 1_555 12_656 yes
F4_ax N5 H14 61.044 1_555 1_555 12_656 yes
F4_ax N5 H14 129.747 13_567 1_555 12_656 yes
C4 N5 H14 140.662 7_565 1_555 12_656 yes
C4 N5 H14 27.253 12_656 1_555 12_656 yes
C4 N5 H14 108.992 20_455 1_555 12_656 yes
C4 N5 H14 58.92 31_546 1_555 12_656 yes
H14 N5 H14 167.912 7_565 1_555 12_656 yes
W1 F7_eq F4_ax 44.192 1_555 1_555 1_555 yes
W1 F7_eq F4_ax 44.192 1_555 1_555 9_666 yes
F4_ax F7_eq F4_ax 88.385 1_555 1_555 9_666 yes
W1 F7_eq F7_eq 45 1_555 1_555 2_655 yes
F4_ax F7_eq F7_eq 59.536 1_555 1_555 2_655 yes
F4_ax F7_eq F7_eq 59.536 9_666 1_555 2_655 yes
W1 F7_eq F7_eq 45 1_555 1_555 4_565 yes
F4_ax F7_eq F7_eq 59.536 1_555 1_555 4_565 yes
F4_ax F7_eq F7_eq 59.536 9_666 1_555 4_565 yes
F7_eq F7_eq F7_eq 90 2_655 1_555 4_565 yes
W1 F7_eq O8_ax 40.714 1_555 1_555 1_555 yes
F4_ax F7_eq O8_ax 3.479 1_555 1_555 1_555 yes
F4_ax F7_eq O8_ax 84.906 9_666 1_555 1_555 yes
F7_eq F7_eq O8_ax 57.59 2_655 1_555 1_555 yes
F7_eq F7_eq O8_ax 57.59 4_565 1_555 1_555 yes
W1 F7_eq O8_ax 40.714 1_555 1_555 9_666 yes
F4_ax F7_eq O8_ax 84.906 1_555 1_555 9_666 yes
F4_ax F7_eq O8_ax 3.479 9_666 1_555 9_666 yes
F7_eq F7_eq O8_ax 57.59 2_655 1_555 9_666 yes
F7_eq F7_eq O8_ax 57.59 4_565 1_555 9_666 yes
O8_ax F7_eq O8_ax 81.427 1_555 1_555 9_666 yes
W1 F7_eq O9w 159.302 1_555 1_555 4_565 yes
F4_ax F7_eq O9w 132.123 1_555 1_555 4_565 yes
F4_ax F7_eq O9w 132.123 9_666 1_555 4_565 yes
F7_eq F7_eq O9w 155.698 2_655 1_555 4_565 yes
F7_eq F7_eq O9w 114.302 4_565 1_555 4_565 yes
O8_ax F7_eq O9w 135.158 1_555 1_555 4_565 yes
O8_ax F7_eq O9w 135.158 9_666 1_555 4_565 yes
W1 F7_eq O9w 158.751 1_555 1_555 21_644 yes
F4_ax F7_eq O9w 131.933 1_555 1_555 21_644 yes
F4_ax F7_eq O9w 131.933 9_666 1_555 21_644 yes
F7_eq F7_eq O9w 156.249 2_655 1_555 21_644 yes
F7_eq F7_eq O9w 113.751 4_565 1_555 21_644 yes
O8_ax F7_eq O9w 134.947 1_555 1_555 21_644 yes
O8_ax F7_eq O9w 134.947 9_666 1_555 21_644 yes
O9w F7_eq O9w 0.551 4_565 1_555 21_644 yes
W1 F7_eq F10_eq 74.851 1_555 1_555 1_555 yes
F4_ax F7_eq F10_eq 79.2 1_555 1_555 1_555 yes
F4_ax F7_eq F10_eq 79.2 9_666 1_555 1_555 yes
F7_eq F7_eq F10_eq 29.851 2_655 1_555 1_555 yes
F7_eq F7_eq F10_eq 119.851 4_565 1_555 1_555 yes
O8_ax F7_eq F10_eq 78.575 1_555 1_555 1_555 yes
O8_ax F7_eq F10_eq 78.575 9_666 1_555 1_555 yes
O9w F7_eq F10_eq 125.847 4_565 1_555 1_555 yes
O9w F7_eq F10_eq 126.398 21_644 1_555 1_555 yes
W1 F7_eq F10_eq 65.687 1_555 1_555 4_565 yes
F4_ax F7_eq F10_eq 72.83 1_555 1_555 4_565 yes
F4_ax F7_eq F10_eq 72.83 9_666 1_555 4_565 yes
F7_eq F7_eq F10_eq 110.687 2_655 1_555 4_565 yes
F7_eq F7_eq F10_eq 20.687 4_565 1_555 4_565 yes
O8_ax F7_eq F10_eq 71.816 1_555 1_555 4_565 yes
O8_ax F7_eq F10_eq 71.816 9_666 1_555 4_565 yes
O9w F7_eq F10_eq 93.615 4_565 1_555 4_565 yes
O9w F7_eq F10_eq 93.064 21_644 1_555 4_565 yes
F10_eq F7_eq F10_eq 140.538 1_555 1_555 4_565 yes
W1 F7_eq O11_eq 60.772 1_555 1_555 1_555 yes
F4_ax F7_eq O11_eq 69.506 1_555 1_555 1_555 yes
F4_ax F7_eq O11_eq 69.506 9_666 1_555 1_555 yes
F7_eq F7_eq O11_eq 15.772 2_655 1_555 1_555 yes
F7_eq F7_eq O11_eq 105.772 4_565 1_555 1_555 yes
O8_ax F7_eq O11_eq 68.277 1_555 1_555 1_555 yes
O8_ax F7_eq O11_eq 68.277 9_666 1_555 1_555 yes
O9w F7_eq O11_eq 139.926 4_565 1_555 1_555 yes
O9w F7_eq O11_eq 140.477 21_644 1_555 1_555 yes
F10_eq F7_eq O11_eq 14.079 1_555 1_555 1_555 yes
F10_eq F7_eq O11_eq 126.459 4_565 1_555 1_555 yes
W1 F7_eq O11_eq 55.731 1_555 1_555 4_565 yes
F4_ax F7_eq O11_eq 66.188 1_555 1_555 4_565 yes
F4_ax F7_eq O11_eq 66.188 9_666 1_555 4_565 yes
F7_eq F7_eq O11_eq 100.731 2_655 1_555 4_565 yes
F7_eq F7_eq O11_eq 10.731 4_565 1_555 4_565 yes
O8_ax F7_eq O11_eq 64.735 1_555 1_555 4_565 yes
O8_ax F7_eq O11_eq 64.735 9_666 1_555 4_565 yes
O9w F7_eq O11_eq 103.571 4_565 1_555 4_565 yes
O9w F7_eq O11_eq 103.02 21_644 1_555 4_565 yes
F10_eq F7_eq O11_eq 130.582 1_555 1_555 4_565 yes
F10_eq F7_eq O11_eq 9.956 4_565 1_555 4_565 yes
O11_eq F7_eq O11_eq 116.503 1_555 1_555 4_565 yes
W1 F7_eq O12_eq 39.328 1_555 1_555 2_655 yes
F4_ax F7_eq O12_eq 56.315 1_555 1_555 2_655 yes
F4_ax F7_eq O12_eq 56.315 9_666 1_555 2_655 yes
F7_eq F7_eq O12_eq 5.672 2_655 1_555 2_655 yes
F7_eq F7_eq O12_eq 84.328 4_565 1_555 2_655 yes
O8_ax F7_eq O12_eq 54.104 1_555 1_555 2_655 yes
O8_ax F7_eq O12_eq 54.104 9_666 1_555 2_655 yes
O9w F7_eq O12_eq 161.37 4_565 1_555 2_655 yes
O9w F7_eq O12_eq 161.921 21_644 1_555 2_655 yes
F10_eq F7_eq O12_eq 35.523 1_555 1_555 2_655 yes
F10_eq F7_eq O12_eq 105.015 4_565 1_555 2_655 yes
O11_eq F7_eq O12_eq 21.444 1_555 1_555 2_655 yes
O11_eq F7_eq O12_eq 95.059 4_565 1_555 2_655 yes
W1 F7_eq O12_eq 42.358 1_555 1_555 4_565 yes
F4_ax F7_eq O12_eq 58.006 1_555 1_555 4_565 yes
F4_ax F7_eq O12_eq 58.006 9_666 1_555 4_565 yes
F7_eq F7_eq O12_eq 87.358 2_655 1_555 4_565 yes
F7_eq F7_eq O12_eq 2.642 4_565 1_555 4_565 yes
O8_ax F7_eq O12_eq 55.937 1_555 1_555 4_565 yes
O8_ax F7_eq O12_eq 55.937 9_666 1_555 4_565 yes
O9w F7_eq O12_eq 116.945 4_565 1_555 4_565 yes
O9w F7_eq O12_eq 116.393 21_644 1_555 4_565 yes
F10_eq F7_eq O12_eq 117.209 1_555 1_555 4_565 yes
F10_eq F7_eq O12_eq 23.33 4_565 1_555 4_565 yes
O11_eq F7_eq O12_eq 103.129 1_555 1_555 4_565 yes
O11_eq F7_eq O12_eq 13.373 4_565 1_555 4_565 yes
O12_eq F7_eq O12_eq 81.686 2_655 1_555 4_565 yes
W1 F7_eq H14 96.612 1_555 1_555 4_565 yes
F4_ax F7_eq H14 135.069 1_555 1_555 4_565 yes
F4_ax F7_eq H14 57.123 9_666 1_555 4_565 yes
F7_eq F7_eq H14 77.286 2_655 1_555 4_565 yes
F7_eq F7_eq H14 112.515 4_565 1_555 4_565 yes
O8_ax F7_eq H14 132.26 1_555 1_555 4_565 yes
O8_ax F7_eq H14 60.136 9_666 1_555 4_565 yes
O9w F7_eq H14 92.464 4_565 1_555 4_565 yes
O9w F7_eq H14 92.706 21_644 1_555 4_565 yes
F10_eq F7_eq H14 67.575 1_555 1_555 4_565 yes
F10_eq F7_eq H14 115.847 4_565 1_555 4_565 yes
O11_eq F7_eq H14 71.586 1_555 1_555 4_565 yes
O11_eq F7_eq H14 114.658 4_565 1_555 4_565 yes
O12_eq F7_eq H14 79.563 2_655 1_555 4_565 yes
O12_eq F7_eq H14 111.862 4_565 1_555 4_565 yes
W1 F7_eq H14 96.612 1_555 1_555 10_566 yes
F4_ax F7_eq H14 57.123 1_555 1_555 10_566 yes
F4_ax F7_eq H14 135.069 9_666 1_555 10_566 yes
F7_eq F7_eq H14 77.286 2_655 1_555 10_566 yes
F7_eq F7_eq H14 112.515 4_565 1_555 10_566 yes
O8_ax F7_eq H14 60.136 1_555 1_555 10_566 yes
O8_ax F7_eq H14 132.26 9_666 1_555 10_566 yes
O9w F7_eq H14 92.464 4_565 1_555 10_566 yes
O9w F7_eq H14 92.706 21_644 1_555 10_566 yes
F10_eq F7_eq H14 67.575 1_555 1_555 10_566 yes
F10_eq F7_eq H14 115.847 4_565 1_555 10_566 yes
O11_eq F7_eq H14 71.586 1_555 1_555 10_566 yes
O11_eq F7_eq H14 114.658 4_565 1_555 10_566 yes
O12_eq F7_eq H14 79.563 2_655 1_555 10_566 yes
O12_eq F7_eq H14 111.862 4_565 1_555 10_566 yes
H14 F7_eq H14 127.58 4_565 1_555 10_566 yes
W1 O8_ax Ni3 180 1_555 1_555 1_555 yes
W1 O8_ax F7_eq 49.286 1_555 1_555 1_555 yes
Ni3 O8_ax F7_eq 130.714 1_555 1_555 1_555 yes
W1 O8_ax F7_eq 49.286 1_555 1_555 2_655 yes
Ni3 O8_ax F7_eq 130.714 1_555 1_555 2_655 yes
F7_eq O8_ax F7_eq 64.82 1_555 1_555 2_655 yes
W1 O8_ax F7_eq 49.286 1_555 1_555 3_665 yes
Ni3 O8_ax F7_eq 130.714 1_555 1_555 3_665 yes
F7_eq O8_ax F7_eq 98.573 1_555 1_555 3_665 yes
F7_eq O8_ax F7_eq 64.82 2_655 1_555 3_665 yes
W1 O8_ax F7_eq 49.286 1_555 1_555 4_565 yes
Ni3 O8_ax F7_eq 130.714 1_555 1_555 4_565 yes
F7_eq O8_ax F7_eq 64.82 1_555 1_555 4_565 yes
F7_eq O8_ax F7_eq 98.573 2_655 1_555 4_565 yes
F7_eq O8_ax F7_eq 64.82 3_665 1_555 4_565 yes
W1 O8_ax F10_eq 50.38 1_555 1_555 1_555 yes
Ni3 O8_ax F10_eq 129.62 1_555 1_555 1_555 yes
F7_eq O8_ax F10_eq 28.036 1_555 1_555 1_555 yes
F7_eq O8_ax F10_eq 39.933 2_655 1_555 1_555 yes
F7_eq O8_ax F10_eq 92.909 3_665 1_555 1_555 yes
F7_eq O8_ax F10_eq 86.266 4_565 1_555 1_555 yes
W1 O8_ax F10_eq 50.38 1_555 1_555 2_655 yes
Ni3 O8_ax F10_eq 129.62 1_555 1_555 2_655 yes
F7_eq O8_ax F10_eq 86.266 1_555 1_555 2_655 yes
F7_eq O8_ax F10_eq 28.036 2_655 1_555 2_655 yes
F7_eq O8_ax F10_eq 39.933 3_665 1_555 2_655 yes
F7_eq O8_ax F10_eq 92.909 4_565 1_555 2_655 yes
F10_eq O8_ax F10_eq 66.005 1_555 1_555 2_655 yes
W1 O8_ax F10_eq 50.38 1_555 1_555 3_665 yes
Ni3 O8_ax F10_eq 129.62 1_555 1_555 3_665 yes
F7_eq O8_ax F10_eq 92.909 1_555 1_555 3_665 yes
F7_eq O8_ax F10_eq 86.266 2_655 1_555 3_665 yes
F7_eq O8_ax F10_eq 28.036 3_665 1_555 3_665 yes
F7_eq O8_ax F10_eq 39.933 4_565 1_555 3_665 yes
F10_eq O8_ax F10_eq 100.76 1_555 1_555 3_665 yes
F10_eq O8_ax F10_eq 66.005 2_655 1_555 3_665 yes
W1 O8_ax F10_eq 50.38 1_555 1_555 4_565 yes
Ni3 O8_ax F10_eq 129.62 1_555 1_555 4_565 yes
F7_eq O8_ax F10_eq 39.933 1_555 1_555 4_565 yes
F7_eq O8_ax F10_eq 92.909 2_655 1_555 4_565 yes
F7_eq O8_ax F10_eq 86.266 3_665 1_555 4_565 yes
F7_eq O8_ax F10_eq 28.036 4_565 1_555 4_565 yes
F10_eq O8_ax F10_eq 66.005 1_555 1_555 4_565 yes
F10_eq O8_ax F10_eq 100.76 2_655 1_555 4_565 yes
F10_eq O8_ax F10_eq 66.005 3_665 1_555 4_565 yes
W1 O8_ax O11_eq 45.595 1_555 1_555 1_555 yes
Ni3 O8_ax O11_eq 134.405 1_555 1_555 1_555 yes
F7_eq O8_ax O11_eq 26.471 1_555 1_555 1_555 yes
F7_eq O8_ax O11_eq 39.303 2_655 1_555 1_555 yes
F7_eq O8_ax O11_eq 88.987 3_665 1_555 1_555 yes
F7_eq O8_ax O11_eq 82.008 4_565 1_555 1_555 yes
F10_eq O8_ax O11_eq 4.849 1_555 1_555 1_555 yes
F10_eq O8_ax O11_eq 64.144 2_655 1_555 1_555 yes
F10_eq O8_ax O11_eq 95.969 3_665 1_555 1_555 yes
F10_eq O8_ax O11_eq 62.85 4_565 1_555 1_555 yes
W1 O8_ax O11_eq 45.595 1_555 1_555 2_655 yes
Ni3 O8_ax O11_eq 134.405 1_555 1_555 2_655 yes
F7_eq O8_ax O11_eq 82.008 1_555 1_555 2_655 yes
F7_eq O8_ax O11_eq 26.471 2_655 1_555 2_655 yes
F7_eq O8_ax O11_eq 39.303 3_665 1_555 2_655 yes
F7_eq O8_ax O11_eq 88.987 4_565 1_555 2_655 yes
F10_eq O8_ax O11_eq 62.85 1_555 1_555 2_655 yes
F10_eq O8_ax O11_eq 4.849 2_655 1_555 2_655 yes
F10_eq O8_ax O11_eq 64.144 3_665 1_555 2_655 yes
F10_eq O8_ax O11_eq 95.969 4_565 1_555 2_655 yes
O11_eq O8_ax O11_eq 60.684 1_555 1_555 2_655 yes
W1 O8_ax O11_eq 45.595 1_555 1_555 3_665 yes
Ni3 O8_ax O11_eq 134.405 1_555 1_555 3_665 yes
F7_eq O8_ax O11_eq 88.987 1_555 1_555 3_665 yes
F7_eq O8_ax O11_eq 82.008 2_655 1_555 3_665 yes
F7_eq O8_ax O11_eq 26.471 3_665 1_555 3_665 yes
F7_eq O8_ax O11_eq 39.303 4_565 1_555 3_665 yes
F10_eq O8_ax O11_eq 95.969 1_555 1_555 3_665 yes
F10_eq O8_ax O11_eq 62.85 2_655 1_555 3_665 yes
F10_eq O8_ax O11_eq 4.849 3_665 1_555 3_665 yes
F10_eq O8_ax O11_eq 64.144 4_565 1_555 3_665 yes
O11_eq O8_ax O11_eq 91.189 1_555 1_555 3_665 yes
O11_eq O8_ax O11_eq 60.684 2_655 1_555 3_665 yes
W1 O8_ax O11_eq 45.595 1_555 1_555 4_565 yes
Ni3 O8_ax O11_eq 134.405 1_555 1_555 4_565 yes
F7_eq O8_ax O11_eq 39.303 1_555 1_555 4_565 yes
F7_eq O8_ax O11_eq 88.987 2_655 1_555 4_565 yes
F7_eq O8_ax O11_eq 82.008 3_665 1_555 4_565 yes
F7_eq O8_ax O11_eq 26.471 4_565 1_555 4_565 yes
F10_eq O8_ax O11_eq 64.144 1_555 1_555 4_565 yes
F10_eq O8_ax O11_eq 95.969 2_655 1_555 4_565 yes
F10_eq O8_ax O11_eq 62.85 3_665 1_555 4_565 yes
F10_eq O8_ax O11_eq 4.849 4_565 1_555 4_565 yes
O11_eq O8_ax O11_eq 60.684 1_555 1_555 4_565 yes
O11_eq O8_ax O11_eq 91.189 2_655 1_555 4_565 yes
O11_eq O8_ax O11_eq 60.684 3_665 1_555 4_565 yes
W1 O8_ax O12_eq 45.138 1_555 1_555 1_555 yes
Ni3 O8_ax O12_eq 134.862 1_555 1_555 1_555 yes
F7_eq O8_ax O12_eq 4.894 1_555 1_555 1_555 yes
F7_eq O8_ax O12_eq 60.442 2_655 1_555 1_555 yes
F7_eq O8_ax O12_eq 94.366 3_665 1_555 1_555 yes
F7_eq O8_ax O12_eq 64.727 4_565 1_555 1_555 yes
F10_eq O8_ax O12_eq 25.084 1_555 1_555 1_555 yes
F10_eq O8_ax O12_eq 81.412 2_655 1_555 1_555 yes
F10_eq O8_ax O12_eq 90.346 3_665 1_555 1_555 yes
F10_eq O8_ax O12_eq 41.382 4_565 1_555 1_555 yes
O11_eq O8_ax O12_eq 22.865 1_555 1_555 1_555 yes
O11_eq O8_ax O12_eq 77.132 2_655 1_555 1_555 yes
O11_eq O8_ax O12_eq 86.23 3_665 1_555 1_555 yes
O11_eq O8_ax O12_eq 40.14 4_565 1_555 1_555 yes
W1 O8_ax O12_eq 45.138 1_555 1_555 2_655 yes
Ni3 O8_ax O12_eq 134.862 1_555 1_555 2_655 yes
F7_eq O8_ax O12_eq 64.727 1_555 1_555 2_655 yes
F7_eq O8_ax O12_eq 4.894 2_655 1_555 2_655 yes
F7_eq O8_ax O12_eq 60.442 3_665 1_555 2_655 yes
F7_eq O8_ax O12_eq 94.366 4_565 1_555 2_655 yes
F10_eq O8_ax O12_eq 41.382 1_555 1_555 2_655 yes
F10_eq O8_ax O12_eq 25.084 2_655 1_555 2_655 yes
F10_eq O8_ax O12_eq 81.412 3_665 1_555 2_655 yes
F10_eq O8_ax O12_eq 90.346 4_565 1_555 2_655 yes
O11_eq O8_ax O12_eq 40.14 1_555 1_555 2_655 yes
O11_eq O8_ax O12_eq 22.865 2_655 1_555 2_655 yes
O11_eq O8_ax O12_eq 77.132 3_665 1_555 2_655 yes
O11_eq O8_ax O12_eq 86.23 4_565 1_555 2_655 yes
O12_eq O8_ax O12_eq 60.16 1_555 1_555 2_655 yes
W1 O8_ax O12_eq 45.138 1_555 1_555 3_665 yes
Ni3 O8_ax O12_eq 134.862 1_555 1_555 3_665 yes
F7_eq O8_ax O12_eq 94.366 1_555 1_555 3_665 yes
F7_eq O8_ax O12_eq 64.727 2_655 1_555 3_665 yes
F7_eq O8_ax O12_eq 4.894 3_665 1_555 3_665 yes
F7_eq O8_ax O12_eq 60.442 4_565 1_555 3_665 yes
F10_eq O8_ax O12_eq 90.346 1_555 1_555 3_665 yes
F10_eq O8_ax O12_eq 41.382 2_655 1_555 3_665 yes
F10_eq O8_ax O12_eq 25.084 3_665 1_555 3_665 yes
F10_eq O8_ax O12_eq 81.412 4_565 1_555 3_665 yes
O11_eq O8_ax O12_eq 86.23 1_555 1_555 3_665 yes
O11_eq O8_ax O12_eq 40.14 2_655 1_555 3_665 yes
O11_eq O8_ax O12_eq 22.865 3_665 1_555 3_665 yes
O11_eq O8_ax O12_eq 77.132 4_565 1_555 3_665 yes
O12_eq O8_ax O12_eq 90.277 1_555 1_555 3_665 yes
O12_eq O8_ax O12_eq 60.16 2_655 1_555 3_665 yes
W1 O8_ax O12_eq 45.138 1_555 1_555 4_565 yes
Ni3 O8_ax O12_eq 134.862 1_555 1_555 4_565 yes
F7_eq O8_ax O12_eq 60.442 1_555 1_555 4_565 yes
F7_eq O8_ax O12_eq 94.366 2_655 1_555 4_565 yes
F7_eq O8_ax O12_eq 64.727 3_665 1_555 4_565 yes
F7_eq O8_ax O12_eq 4.894 4_565 1_555 4_565 yes
F10_eq O8_ax O12_eq 81.412 1_555 1_555 4_565 yes
F10_eq O8_ax O12_eq 90.346 2_655 1_555 4_565 yes
F10_eq O8_ax O12_eq 41.382 3_665 1_555 4_565 yes
F10_eq O8_ax O12_eq 25.084 4_565 1_555 4_565 yes
O11_eq O8_ax O12_eq 77.132 1_555 1_555 4_565 yes
O11_eq O8_ax O12_eq 86.23 2_655 1_555 4_565 yes
O11_eq O8_ax O12_eq 40.14 3_665 1_555 4_565 yes
O11_eq O8_ax O12_eq 22.865 4_565 1_555 4_565 yes
O12_eq O8_ax O12_eq 60.16 1_555 1_555 4_565 yes
O12_eq O8_ax O12_eq 90.277 2_655 1_555 4_565 yes
O12_eq O8_ax O12_eq 60.16 3_665 1_555 4_565 yes
F7_eq O9w F7_eq 141.005 2_655 1_555 21_654 yes
F7_eq O9w F10_eq 39.996 2_655 1_555 1_555 yes
F7_eq O9w F10_eq 101.009 21_654 1_555 1_555 yes
F7_eq O9w F10_eq 101.496 2_655 1_555 22_664 yes
F7_eq O9w F10_eq 39.509 21_654 1_555 22_664 yes
F10_eq O9w F10_eq 61.501 1_555 1_555 22_664 yes
F7_eq O9w O12_eq 0.077 2_655 1_555 2_655 yes
F7_eq O9w O12_eq 141.082 21_654 1_555 2_655 yes
F10_eq O9w O12_eq 40.072 1_555 1_555 2_655 yes
F10_eq O9w O12_eq 101.573 22_664 1_555 2_655 yes
F7_eq O9w O12_eq 141.013 2_655 1_555 21_654 yes
F7_eq O9w O12_eq 0.008 21_654 1_555 21_654 yes
F10_eq O9w O12_eq 101.017 1_555 1_555 21_654 yes
F10_eq O9w O12_eq 39.516 22_664 1_555 21_654 yes
O12_eq O9w O12_eq 141.089 2_655 1_555 21_654 yes
W1 F10_eq F4_ax 43.084 1_555 1_555 1_555 yes
W1 F10_eq F4_ax 43.084 1_555 1_555 9_666 yes
F4_ax F10_eq F4_ax 86.168 1_555 1_555 9_666 yes
W1 F10_eq F7_eq 68.215 1_555 1_555 1_555 yes
F4_ax F10_eq F7_eq 74.273 1_555 1_555 1_555 yes
F4_ax F10_eq F7_eq 74.273 9_666 1_555 1_555 yes
W1 F10_eq F7_eq 61.246 1_555 1_555 2_655 yes
F4_ax F10_eq F7_eq 69.431 1_555 1_555 2_655 yes
F4_ax F10_eq F7_eq 69.431 9_666 1_555 2_655 yes
F7_eq F10_eq F7_eq 129.462 1_555 1_555 2_655 yes
W1 F10_eq O8_ax 39.62 1_555 1_555 1_555 yes
F4_ax F10_eq O8_ax 3.464 1_555 1_555 1_555 yes
F4_ax F10_eq O8_ax 82.704 9_666 1_555 1_555 yes
F7_eq F10_eq O8_ax 73.389 1_555 1_555 1_555 yes
F7_eq F10_eq O8_ax 68.251 2_655 1_555 1_555 yes
W1 F10_eq O8_ax 39.62 1_555 1_555 9_666 yes
F4_ax F10_eq O8_ax 82.704 1_555 1_555 9_666 yes
F4_ax F10_eq O8_ax 3.464 9_666 1_555 9_666 yes
F7_eq F10_eq O8_ax 73.389 1_555 1_555 9_666 yes
F7_eq F10_eq O8_ax 68.251 2_655 1_555 9_666 yes
O8_ax F10_eq O8_ax 79.24 1_555 1_555 9_666 yes
W1 F10_eq O9w 107.636 1_555 1_555 1_555 yes
F4_ax F10_eq O9w 102.784 1_555 1_555 1_555 yes
F4_ax F10_eq O9w 102.784 9_666 1_555 1_555 yes
F7_eq F10_eq O9w 175.851 1_555 1_555 1_555 yes
F7_eq F10_eq O9w 46.389 2_655 1_555 1_555 yes
O8_ax F10_eq O9w 103.496 1_555 1_555 1_555 yes
O8_ax F10_eq O9w 103.496 9_666 1_555 1_555 yes
W1 F10_eq O9w 108.674 1_555 1_555 22_664 yes
F4_ax F10_eq O9w 103.524 1_555 1_555 22_664 yes
F4_ax F10_eq O9w 103.524 9_666 1_555 22_664 yes
F7_eq F10_eq O9w 176.889 1_555 1_555 22_664 yes
F7_eq F10_eq O9w 47.428 2_655 1_555 22_664 yes
O8_ax F10_eq O9w 104.278 1_555 1_555 22_664 yes
O8_ax F10_eq O9w 104.278 9_666 1_555 22_664 yes
O9w F10_eq O9w 1.038 1_555 1_555 22_664 yes
W1 F10_eq F10_eq 45 1_555 1_555 2_655 yes
F4_ax F10_eq F10_eq 58.907 1_555 1_555 2_655 yes
F4_ax F10_eq F10_eq 58.907 9_666 1_555 2_655 yes
F7_eq F10_eq F10_eq 113.215 1_555 1_555 2_655 yes
F7_eq F10_eq F10_eq 16.246 2_655 1_555 2_655 yes
O8_ax F10_eq F10_eq 56.997 1_555 1_555 2_655 yes
O8_ax F10_eq F10_eq 56.997 9_666 1_555 2_655 yes
O9w F10_eq F10_eq 62.636 1_555 1_555 2_655 yes
O9w F10_eq F10_eq 63.674 22_664 1_555 2_655 yes
W1 F10_eq F10_eq 45 1_555 1_555 4_565 yes
F4_ax F10_eq F10_eq 58.907 1_555 1_555 4_565 yes
F4_ax F10_eq F10_eq 58.907 9_666 1_555 4_565 yes
F7_eq F10_eq F10_eq 23.215 1_555 1_555 4_565 yes
F7_eq F10_eq F10_eq 106.246 2_655 1_555 4_565 yes
O8_ax F10_eq F10_eq 56.997 1_555 1_555 4_565 yes
O8_ax F10_eq F10_eq 56.997 9_666 1_555 4_565 yes
O9w F10_eq F10_eq 152.636 1_555 1_555 4_565 yes
O9w F10_eq F10_eq 153.674 22_664 1_555 4_565 yes
F10_eq F10_eq F10_eq 90 2_655 1_555 4_565 yes
W1 F10_eq F10_eq 167.404 1_555 1_555 22_664 yes
F4_ax F10_eq F10_eq 135.461 1_555 1_555 22_664 yes
F4_ax F10_eq F10_eq 135.461 9_666 1_555 22_664 yes
F7_eq F10_eq F10_eq 124.38 1_555 1_555 22_664 yes
F7_eq F10_eq F10_eq 106.158 2_655 1_555 22_664 yes
O8_ax F10_eq F10_eq 138.742 1_555 1_555 22_664 yes
O8_ax F10_eq F10_eq 138.742 9_666 1_555 22_664 yes
O9w F10_eq F10_eq 59.769 1_555 1_555 22_664 yes
O9w F10_eq F10_eq 58.73 22_664 1_555 22_664 yes
F10_eq F10_eq F10_eq 122.404 2_655 1_555 22_664 yes
F10_eq F10_eq F10_eq 147.596 4_565 1_555 22_664 yes
W1 F10_eq O11_eq 40.643 1_555 1_555 2_655 yes
F4_ax F10_eq O11_eq 56.346 1_555 1_555 2_655 yes
F4_ax F10_eq O11_eq 56.346 9_666 1_555 2_655 yes
F7_eq F10_eq O11_eq 108.858 1_555 1_555 2_655 yes
F7_eq F10_eq O11_eq 20.604 2_655 1_555 2_655 yes
O8_ax F10_eq O11_eq 54.233 1_555 1_555 2_655 yes
O8_ax F10_eq O11_eq 54.233 9_666 1_555 2_655 yes
O9w F10_eq O11_eq 66.993 1_555 1_555 2_655 yes
O9w F10_eq O11_eq 68.031 22_664 1_555 2_655 yes
F10_eq F10_eq O11_eq 4.357 2_655 1_555 2_655 yes
F10_eq F10_eq O11_eq 85.643 4_565 1_555 2_655 yes
F10_eq F10_eq O11_eq 126.762 22_664 1_555 2_655 yes
W1 F10_eq O11_eq 39.766 1_555 1_555 4_565 yes
F4_ax F10_eq O11_eq 55.848 1_555 1_555 4_565 yes
F4_ax F10_eq O11_eq 55.848 9_666 1_555 4_565 yes
F7_eq F10_eq O11_eq 28.449 1_555 1_555 4_565 yes
F7_eq F10_eq O11_eq 101.013 2_655 1_555 4_565 yes
O8_ax F10_eq O11_eq 53.695 1_555 1_555 4_565 yes
O8_ax F10_eq O11_eq 53.695 9_666 1_555 4_565 yes
O9w F10_eq O11_eq 147.402 1_555 1_555 4_565 yes
O9w F10_eq O11_eq 148.44 22_664 1_555 4_565 yes
F10_eq F10_eq O11_eq 84.766 2_655 1_555 4_565 yes
F10_eq F10_eq O11_eq 5.234 4_565 1_555 4_565 yes
F10_eq F10_eq O11_eq 152.829 22_664 1_555 4_565 yes
O11_eq F10_eq O11_eq 80.409 2_655 1_555 4_565 yes
W1 F10_eq O12_eq 56.29 1_555 1_555 1_555 yes
F4_ax F10_eq O12_eq 66.088 1_555 1_555 1_555 yes
F4_ax F10_eq O12_eq 66.088 9_666 1_555 1_555 yes
F7_eq F10_eq O12_eq 11.925 1_555 1_555 1_555 yes
F7_eq F10_eq O12_eq 117.537 2_655 1_555 1_555 yes
O8_ax F10_eq O12_eq 64.691 1_555 1_555 1_555 yes
O8_ax F10_eq O12_eq 64.691 9_666 1_555 1_555 yes
O9w F10_eq O12_eq 163.926 1_555 1_555 1_555 yes
O9w F10_eq O12_eq 164.964 22_664 1_555 1_555 yes
F10_eq F10_eq O12_eq 101.29 2_655 1_555 1_555 yes
F10_eq F10_eq O12_eq 11.29 4_565 1_555 1_555 yes
F10_eq F10_eq O12_eq 136.305 22_664 1_555 1_555 yes
O11_eq F10_eq O12_eq 96.933 2_655 1_555 1_555 yes
O11_eq F10_eq O12_eq 16.524 4_565 1_555 1_555 yes
W1 F10_eq O12_eq 52.024 1_555 1_555 2_655 yes
F4_ax F10_eq O12_eq 63.295 1_555 1_555 2_655 yes
F4_ax F10_eq O12_eq 63.295 9_666 1_555 2_655 yes
F7_eq F10_eq O12_eq 120.24 1_555 1_555 2_655 yes
F7_eq F10_eq O12_eq 9.222 2_655 1_555 2_655 yes
O8_ax F10_eq O12_eq 61.707 1_555 1_555 2_655 yes
O8_ax F10_eq O12_eq 61.707 9_666 1_555 2_655 yes
O9w F10_eq O12_eq 55.611 1_555 1_555 2_655 yes
O9w F10_eq O12_eq 56.649 22_664 1_555 2_655 yes
F10_eq F10_eq O12_eq 7.024 2_655 1_555 2_655 yes
F10_eq F10_eq O12_eq 97.024 4_565 1_555 2_655 yes
F10_eq F10_eq O12_eq 115.38 22_664 1_555 2_655 yes
O11_eq F10_eq O12_eq 11.382 2_655 1_555 2_655 yes
O11_eq F10_eq O12_eq 91.791 4_565 1_555 2_655 yes
O12_eq F10_eq O12_eq 108.315 1_555 1_555 2_655 yes
W1 F10_eq H14 100.125 1_555 1_555 4_565 yes
F4_ax F10_eq H14 141.835 1_555 1_555 4_565 yes
F4_ax F10_eq H14 58.031 9_666 1_555 4_565 yes
F7_eq F10_eq H14 82.87 1_555 1_555 4_565 yes
F7_eq F10_eq H14 105.268 2_655 1_555 4_565 yes
O8_ax F10_eq H14 138.552 1_555 1_555 4_565 yes
O8_ax F10_eq H14 61.397 9_666 1_555 4_565 yes
O9w F10_eq H14 98.11 1_555 1_555 4_565 yes
O9w F10_eq H14 97.869 22_664 1_555 4_565 yes
F10_eq F10_eq H14 105.575 2_655 1_555 4_565 yes
F10_eq F10_eq H14 88.86 4_565 1_555 4_565 yes
F10_eq F10_eq H14 82.699 22_664 1_555 4_565 yes
O11_eq F10_eq H14 105.439 2_655 1_555 4_565 yes
O11_eq F10_eq H14 90.268 4_565 1_555 4_565 yes
O12_eq F10_eq H14 85.867 1_555 1_555 4_565 yes
O12_eq F10_eq H14 105.6 2_655 1_555 4_565 yes
W1 F10_eq H14 100.125 1_555 1_555 10_566 yes
F4_ax F10_eq H14 58.031 1_555 1_555 10_566 yes
F4_ax F10_eq H14 141.835 9_666 1_555 10_566 yes
F7_eq F10_eq H14 82.87 1_555 1_555 10_566 yes
F7_eq F10_eq H14 105.268 2_655 1_555 10_566 yes
O8_ax F10_eq H14 61.397 1_555 1_555 10_566 yes
O8_ax F10_eq H14 138.552 9_666 1_555 10_566 yes
O9w F10_eq H14 98.11 1_555 1_555 10_566 yes
O9w F10_eq H14 97.869 22_664 1_555 10_566 yes
F10_eq F10_eq H14 105.575 2_655 1_555 10_566 yes
F10_eq F10_eq H14 88.86 4_565 1_555 10_566 yes
F10_eq F10_eq H14 82.699 22_664 1_555 10_566 yes
O11_eq F10_eq H14 105.439 2_655 1_555 10_566 yes
O11_eq F10_eq H14 90.268 4_565 1_555 10_566 yes
O12_eq F10_eq H14 85.867 1_555 1_555 10_566 yes
O12_eq F10_eq H14 105.6 2_655 1_555 10_566 yes
H14 F10_eq H14 148.763 4_565 1_555 10_566 yes
W1 O11_eq F4_ax 47.895 1_555 1_555 1_555 yes
W1 O11_eq F4_ax 47.895 1_555 1_555 9_666 yes
F4_ax O11_eq F4_ax 95.79 1_555 1_555 9_666 yes
W1 O11_eq F7_eq 83.346 1_555 1_555 1_555 yes
F4_ax O11_eq F7_eq 85.544 1_555 1_555 1_555 yes
F4_ax O11_eq F7_eq 85.544 9_666 1_555 1_555 yes
W1 O11_eq F7_eq 70.151 1_555 1_555 2_655 yes
F4_ax O11_eq F7_eq 76.841 1_555 1_555 2_655 yes
F4_ax O11_eq F7_eq 76.841 9_666 1_555 2_655 yes
F7_eq O11_eq F7_eq 153.497 1_555 1_555 2_655 yes
W1 O11_eq O8_ax 44.405 1_555 1_555 1_555 yes
F4_ax O11_eq O8_ax 3.49 1_555 1_555 1_555 yes
F4_ax O11_eq O8_ax 92.3 9_666 1_555 1_555 yes
F7_eq O11_eq O8_ax 85.252 1_555 1_555 1_555 yes
F7_eq O11_eq O8_ax 75.962 2_655 1_555 1_555 yes
W1 O11_eq O8_ax 44.405 1_555 1_555 9_666 yes
F4_ax O11_eq O8_ax 92.3 1_555 1_555 9_666 yes
F4_ax O11_eq O8_ax 3.49 9_666 1_555 9_666 yes
F7_eq O11_eq O8_ax 85.252 1_555 1_555 9_666 yes
F7_eq O11_eq O8_ax 75.962 2_655 1_555 9_666 yes
O8_ax O11_eq O8_ax 88.811 1_555 1_555 9_666 yes
W1 O11_eq F10_eq 49.182 1_555 1_555 2_655 yes
F4_ax O11_eq F10_eq 64.006 1_555 1_555 2_655 yes
F4_ax O11_eq F10_eq 64.006 9_666 1_555 2_655 yes
F7_eq O11_eq F10_eq 132.528 1_555 1_555 2_655 yes
F7_eq O11_eq F10_eq 20.969 2_655 1_555 2_655 yes
O8_ax O11_eq F10_eq 62.162 1_555 1_555 2_655 yes
O8_ax O11_eq F10_eq 62.162 9_666 1_555 2_655 yes
W1 O11_eq F10_eq 50.409 1_555 1_555 4_565 yes
F4_ax O11_eq F10_eq 64.703 1_555 1_555 4_565 yes
F4_ax O11_eq F10_eq 64.703 9_666 1_555 4_565 yes
F7_eq O11_eq F10_eq 32.937 1_555 1_555 4_565 yes
F7_eq O11_eq F10_eq 120.56 2_655 1_555 4_565 yes
O8_ax O11_eq F10_eq 62.916 1_555 1_555 4_565 yes
O8_ax O11_eq F10_eq 62.916 9_666 1_555 4_565 yes
F10_eq O11_eq F10_eq 99.591 2_655 1_555 4_565 yes
W1 O11_eq O11_eq 45 1_555 1_555 2_655 yes
F4_ax O11_eq O11_eq 61.699 1_555 1_555 2_655 yes
F4_ax O11_eq O11_eq 61.699 9_666 1_555 2_655 yes
F7_eq O11_eq O11_eq 128.346 1_555 1_555 2_655 yes
F7_eq O11_eq O11_eq 25.151 2_655 1_555 2_655 yes
O8_ax O11_eq O11_eq 59.658 1_555 1_555 2_655 yes
O8_ax O11_eq O11_eq 59.658 9_666 1_555 2_655 yes
F10_eq O11_eq O11_eq 4.182 2_655 1_555 2_655 yes
F10_eq O11_eq O11_eq 95.409 4_565 1_555 2_655 yes
W1 O11_eq O11_eq 45 1_555 1_555 4_565 yes
F4_ax O11_eq O11_eq 61.699 1_555 1_555 4_565 yes
F4_ax O11_eq O11_eq 61.699 9_666 1_555 4_565 yes
F7_eq O11_eq O11_eq 38.346 1_555 1_555 4_565 yes
F7_eq O11_eq O11_eq 115.151 2_655 1_555 4_565 yes
O8_ax O11_eq O11_eq 59.658 1_555 1_555 4_565 yes
O8_ax O11_eq O11_eq 59.658 9_666 1_555 4_565 yes
F10_eq O11_eq O11_eq 94.182 2_655 1_555 4_565 yes
F10_eq O11_eq O11_eq 5.409 4_565 1_555 4_565 yes
O11_eq O11_eq O11_eq 90 2_655 1_555 4_565 yes
W1 O11_eq O12_eq 72.257 1_555 1_555 1_555 yes
F4_ax O11_eq O12_eq 78.21 1_555 1_555 1_555 yes
F4_ax O11_eq O12_eq 78.21 9_666 1_555 1_555 yes
F7_eq O11_eq O12_eq 11.089 1_555 1_555 1_555 yes
F7_eq O11_eq O12_eq 142.408 2_655 1_555 1_555 yes
O8_ax O11_eq O12_eq 77.425 1_555 1_555 1_555 yes
O8_ax O11_eq O12_eq 77.425 9_666 1_555 1_555 yes
F10_eq O11_eq O12_eq 121.439 2_655 1_555 1_555 yes
F10_eq O11_eq O12_eq 21.848 4_565 1_555 1_555 yes
O11_eq O11_eq O12_eq 117.257 2_655 1_555 1_555 yes
O11_eq O11_eq O12_eq 27.257 4_565 1_555 1_555 yes
W1 O11_eq O12_eq 60.342 1_555 1_555 2_655 yes
F4_ax O11_eq O12_eq 70.623 1_555 1_555 2_655 yes
F4_ax O11_eq O12_eq 70.623 9_666 1_555 2_655 yes
F7_eq O11_eq O12_eq 143.688 1_555 1_555 2_655 yes
F7_eq O11_eq O12_eq 9.81 2_655 1_555 2_655 yes
O8_ax O11_eq O12_eq 69.298 1_555 1_555 2_655 yes
O8_ax O11_eq O12_eq 69.298 9_666 1_555 2_655 yes
F10_eq O11_eq O12_eq 11.16 2_655 1_555 2_655 yes
F10_eq O11_eq O12_eq 110.75 4_565 1_555 2_655 yes
O11_eq O11_eq O12_eq 15.342 2_655 1_555 2_655 yes
O11_eq O11_eq O12_eq 105.342 4_565 1_555 2_655 yes
O12_eq O11_eq O12_eq 132.599 1_555 1_555 2_655 yes
W1 O12_eq F4_ax 48.348 1_555 1_555 1_555 yes
W1 O12_eq F4_ax 48.348 1_555 1_555 9_666 yes
F4_ax O12_eq F4_ax 96.697 1_555 1_555 9_666 yes
W1 O12_eq F7_eq 51.184 1_555 1_555 2_655 yes
F4_ax O12_eq F7_eq 65.381 1_555 1_555 2_655 yes
F4_ax O12_eq F7_eq 65.381 9_666 1_555 2_655 yes
W1 O12_eq F7_eq 47.13 1_555 1_555 4_565 yes
F4_ax O12_eq F7_eq 63.118 1_555 1_555 4_565 yes
F4_ax O12_eq F7_eq 63.118 9_666 1_555 4_565 yes
F7_eq O12_eq F7_eq 98.314 2_655 1_555 4_565 yes
W1 O12_eq O8_ax 44.862 1_555 1_555 1_555 yes
F4_ax O12_eq O8_ax 3.487 1_555 1_555 1_555 yes
F4_ax O12_eq O8_ax 93.21 9_666 1_555 1_555 yes
F7_eq O12_eq O8_ax 63.621 2_655 1_555 1_555 yes
F7_eq O12_eq O8_ax 61.169 4_565 1_555 1_555 yes
W1 O12_eq O8_ax 44.862 1_555 1_555 9_666 yes
F4_ax O12_eq O8_ax 93.21 1_555 1_555 9_666 yes
F4_ax O12_eq O8_ax 3.487 9_666 1_555 9_666 yes
F7_eq O12_eq O8_ax 63.621 2_655 1_555 9_666 yes
F7_eq O12_eq O8_ax 61.169 4_565 1_555 9_666 yes
O8_ax O12_eq O8_ax 89.723 1_555 1_555 9_666 yes
W1 O12_eq O9w 155.684 1_555 1_555 4_565 yes
F4_ax O12_eq O9w 127.275 1_555 1_555 4_565 yes
F4_ax O12_eq O9w 127.275 9_666 1_555 4_565 yes
F7_eq O12_eq O9w 153.132 2_655 1_555 4_565 yes
F7_eq O12_eq O9w 108.554 4_565 1_555 4_565 yes
O8_ax O12_eq O9w 130.236 1_555 1_555 4_565 yes
O8_ax O12_eq O9w 130.236 9_666 1_555 4_565 yes
W1 O12_eq O9w 155.202 1_555 1_555 21_644 yes
F4_ax O12_eq O9w 127.108 1_555 1_555 21_644 yes
F4_ax O12_eq O9w 127.108 9_666 1_555 21_644 yes
F7_eq O12_eq O9w 153.614 2_655 1_555 21_644 yes
F7_eq O12_eq O9w 108.072 4_565 1_555 21_644 yes
O8_ax O12_eq O9w 130.05 1_555 1_555 21_644 yes
O8_ax O12_eq O9w 130.05 9_666 1_555 21_644 yes
O9w O12_eq O9w 0.482 4_565 1_555 21_644 yes
W1 O12_eq F10_eq 90.317 1_555 1_555 1_555 yes
F4_ax O12_eq F10_eq 90.211 1_555 1_555 1_555 yes
F4_ax O12_eq F10_eq 90.211 9_666 1_555 1_555 yes
F7_eq O12_eq F10_eq 39.134 2_655 1_555 1_555 yes
F7_eq O12_eq F10_eq 137.448 4_565 1_555 1_555 yes
O8_ax O12_eq F10_eq 90.225 1_555 1_555 1_555 yes
O8_ax O12_eq F10_eq 90.225 9_666 1_555 1_555 yes
O9w O12_eq F10_eq 113.998 4_565 1_555 1_555 yes
O9w O12_eq F10_eq 114.481 21_644 1_555 1_555 yes
W1 O12_eq F10_eq 71.368 1_555 1_555 4_565 yes
F4_ax O12_eq F10_eq 77.741 1_555 1_555 4_565 yes
F4_ax O12_eq F10_eq 77.741 9_666 1_555 4_565 yes
F7_eq O12_eq F10_eq 122.552 2_655 1_555 4_565 yes
F7_eq O12_eq F10_eq 24.237 4_565 1_555 4_565 yes
O8_ax O12_eq F10_eq 76.911 1_555 1_555 4_565 yes
O8_ax O12_eq F10_eq 76.911 9_666 1_555 4_565 yes
O9w O12_eq F10_eq 84.316 4_565 1_555 4_565 yes
O9w O12_eq F10_eq 83.834 21_644 1_555 4_565 yes
F10_eq O12_eq F10_eq 161.685 1_555 1_555 4_565 yes
W1 O12_eq O11_eq 75.403 1_555 1_555 1_555 yes
F4_ax O12_eq O11_eq 80.358 1_555 1_555 1_555 yes
F4_ax O12_eq O11_eq 80.358 9_666 1_555 1_555 yes
F7_eq O12_eq O11_eq 24.219 2_655 1_555 1_555 yes
F7_eq O12_eq O11_eq 122.533 4_565 1_555 1_555 yes
O8_ax O12_eq O11_eq 79.709 1_555 1_555 1_555 yes
O8_ax O12_eq O11_eq 79.709 9_666 1_555 1_555 yes
O9w O12_eq O11_eq 128.913 4_565 1_555 1_555 yes
O9w O12_eq O11_eq 129.395 21_644 1_555 1_555 yes
F10_eq O12_eq O11_eq 14.915 1_555 1_555 1_555 yes
F10_eq O12_eq O11_eq 146.77 4_565 1_555 1_555 yes
W1 O12_eq O11_eq 61.999 1_555 1_555 4_565 yes
F4_ax O12_eq O11_eq 71.819 1_555 1_555 4_565 yes
F4_ax O12_eq O11_eq 71.819 9_666 1_555 4_565 yes
F7_eq O12_eq O11_eq 113.183 2_655 1_555 4_565 yes
F7_eq O12_eq O11_eq 14.868 4_565 1_555 4_565 yes
O8_ax O12_eq O11_eq 70.562 1_555 1_555 4_565 yes
O8_ax O12_eq O11_eq 70.562 9_666 1_555 4_565 yes
O9w O12_eq O11_eq 93.685 4_565 1_555 4_565 yes
O9w O12_eq O11_eq 93.203 21_644 1_555 4_565 yes
F10_eq O12_eq O11_eq 152.316 1_555 1_555 4_565 yes
F10_eq O12_eq O11_eq 9.369 4_565 1_555 4_565 yes
O11_eq O12_eq O11_eq 137.401 1_555 1_555 4_565 yes
W1 O12_eq O12_eq 45 1_555 1_555 2_655 yes
F4_ax O12_eq O12_eq 61.969 1_555 1_555 2_655 yes
F4_ax O12_eq O12_eq 61.969 9_666 1_555 2_655 yes
F7_eq O12_eq O12_eq 6.184 2_655 1_555 2_655 yes
F7_eq O12_eq O12_eq 92.13 4_565 1_555 2_655 yes
O8_ax O12_eq O12_eq 59.92 1_555 1_555 2_655 yes
O8_ax O12_eq O12_eq 59.92 9_666 1_555 2_655 yes
O9w O12_eq O12_eq 159.316 4_565 1_555 2_655 yes
O9w O12_eq O12_eq 159.798 21_644 1_555 2_655 yes
F10_eq O12_eq O12_eq 45.317 1_555 1_555 2_655 yes
F10_eq O12_eq O12_eq 116.368 4_565 1_555 2_655 yes
O11_eq O12_eq O12_eq 30.403 1_555 1_555 2_655 yes
O11_eq O12_eq O12_eq 106.999 4_565 1_555 2_655 yes
W1 O12_eq O12_eq 45 1_555 1_555 4_565 yes
F4_ax O12_eq O12_eq 61.969 1_555 1_555 4_565 yes
F4_ax O12_eq O12_eq 61.969 9_666 1_555 4_565 yes
F7_eq O12_eq O12_eq 96.184 2_655 1_555 4_565 yes
F7_eq O12_eq O12_eq 2.13 4_565 1_555 4_565 yes
O8_ax O12_eq O12_eq 59.92 1_555 1_555 4_565 yes
O8_ax O12_eq O12_eq 59.92 9_666 1_555 4_565 yes
O9w O12_eq O12_eq 110.684 4_565 1_555 4_565 yes
O9w O12_eq O12_eq 110.202 21_644 1_555 4_565 yes
F10_eq O12_eq O12_eq 135.317 1_555 1_555 4_565 yes
F10_eq O12_eq O12_eq 26.368 4_565 1_555 4_565 yes
O11_eq O12_eq O12_eq 120.403 1_555 1_555 4_565 yes
O11_eq O12_eq O12_eq 16.999 4_565 1_555 4_565 yes
O12_eq O12_eq O12_eq 90 2_655 1_555 4_565 yes
Ni3 H14 F4_ax 40.272 5_654 1_555 9_666 yes
Ni3 H14 C4 76.62 5_654 1_555 1_555 yes
F4_ax H14 C4 108.068 9_666 1_555 1_555 yes
Ni3 H14 C4 115.108 5_654 1_555 24_454 yes
F4_ax H14 C4 140.746 9_666 1_555 24_454 yes
C4 H14 C4 38.49 1_555 1_555 24_454 yes
Ni3 H14 N5 45.205 5_654 1_555 7_564 yes
F4_ax H14 N5 79.248 9_666 1_555 7_564 yes
C4 H14 N5 31.423 1_555 1_555 7_564 yes
C4 H14 N5 69.904 24_454 1_555 7_564 yes
Ni3 H14 F7_eq 102.9 5_654 1_555 2_655 yes
F4_ax H14 F7_eq 65.062 9_666 1_555 2_655 yes
C4 H14 F7_eq 161.245 1_555 1_555 2_655 yes
C4 H14 F7_eq 137.445 24_454 1_555 2_655 yes
N5 H14 F7_eq 143.818 7_564 1_555 2_655 yes
Ni3 H14 F10_eq 108.87 5_654 1_555 2_655 yes
F4_ax H14 F10_eq 69.181 9_666 1_555 2_655 yes
C4 H14 F10_eq 132.373 1_555 1_555 2_655 yes
C4 H14 F10_eq 114.593 24_454 1_555 2_655 yes
N5 H14 F10_eq 131.141 7_564 1_555 2_655 yes
F7_eq H14 F10_eq 29.555 2_655 1_555 2_655 yes

loop_
_geom_bond_atom_site_label_1
_geom_bond_atom_site_label_2
_geom_bond_distance
_geom_bond_site_symmetry_1
_geom_bond_site_symmetry_2
_geom_bond_publ_flag
W1 Ni3 3.92879 1_555 1_555 yes
W1 Ni3 3.92879 1_555 5_654 yes
W1 F4_ax 1.95662 1_555 1_555 yes
W1 F4_ax 1.95662 1_555 9_666 yes
W1 F7_eq 2.01258 1_555 1_555 yes
W1 F7_eq 2.01258 1_555 2_655 yes
W1 F7_eq 2.01258 1_555 3_665 yes
W1 F7_eq 2.01258 1_555 4_565 yes
W1 O8_ax 1.73193 1_555 1_555 yes
W1 O8_ax 1.73193 1_555 9_666 yes
W1 O9w 4.01334 1_555 1_555 yes
W1 O9w 4.01334 1_555 2_655 yes
W1 O9w 4.01334 1_555 3_665 yes
W1 O9w 4.01334 1_555 4_565 yes
W1 F10_eq 2.09204 1_555 1_555 yes
W1 F10_eq 2.09204 1_555 2_655 yes
W1 F10_eq 2.09204 1_555 3_665 yes
W1 F10_eq 2.09204 1_555 4_565 yes
W1 O11_eq 1.76825 1_555 1_555 yes
W1 O11_eq 1.76825 1_555 2_655 yes
W1 O11_eq 1.76825 1_555 3_665 yes
W1 O11_eq 1.76825 1_555 4_565 yes
W1 O12_eq 1.74032 1_555 1_555 yes
W1 O12_eq 1.74032 1_555 2_655 yes
W1 O12_eq 1.74032 1_555 3_665 yes
W1 O12_eq 1.74032 1_555 4_565 yes
Ni3 W1 3.92879 1_555 1_555 yes
Ni3 W1 3.92879 1_555 5_655 yes
Ni3 F4_ax 1.97217 1_555 1_555 yes
Ni3 F4_ax 1.97217 1_555 13_566 yes
Ni3 C4 2.95124 1_555 5_655 yes
Ni3 C4 2.95124 1_555 6_665 yes
Ni3 C4 2.95124 1_555 7_565 yes
Ni3 C4 2.95124 1_555 8_555 yes
Ni3 C4 2.95124 1_555 9_666 yes
Ni3 C4 2.95124 1_555 10_566 yes
Ni3 C4 2.95124 1_555 11_556 yes
Ni3 C4 2.95124 1_555 12_656 yes
Ni3 C4 4.33472 1_555 17_545 yes
Ni3 C4 4.33472 1_555 18_655 yes
Ni3 C4 4.33472 1_555 19_565 yes
Ni3 C4 4.33472 1_555 20_455 yes
Ni3 C4 4.33472 1_555 29_566 yes
Ni3 C4 4.33472 1_555 30_456 yes
Ni3 C4 4.33472 1_555 31_546 yes
Ni3 C4 4.33472 1_555 32_656 yes
Ni3 N5 2.152 1_555 1_555 yes
Ni3 N5 2.152 1_555 2_655 yes
Ni3 N5 2.152 1_555 3_665 yes
Ni3 N5 2.152 1_555 4_565 yes
Ni3 F7_eq 4.41428 1_555 1_555 yes
Ni3 F7_eq 4.41428 1_555 2_655 yes
Ni3 F7_eq 4.41428 1_555 3_665 yes
Ni3 F7_eq 4.41428 1_555 4_565 yes
Ni3 F7_eq 4.41428 1_555 5_655 yes
Ni3 F7_eq 4.41428 1_555 6_665 yes
Ni3 F7_eq 4.41428 1_555 7_565 yes
Ni3 F7_eq 4.41428 1_555 8_555 yes
Ni3 O8_ax 2.19686 1_555 1_555 yes
Ni3 O8_ax 2.19686 1_555 13_566 yes
Ni3 F10_eq 4.45107 1_555 1_555 yes
Ni3 F10_eq 4.45107 1_555 2_655 yes
Ni3 F10_eq 4.45107 1_555 3_665 yes
Ni3 F10_eq 4.45107 1_555 4_565 yes
Ni3 F10_eq 4.45107 1_555 5_655 yes
Ni3 F10_eq 4.45107 1_555 6_665 yes
Ni3 F10_eq 4.45107 1_555 7_565 yes
Ni3 F10_eq 4.45107 1_555 8_555 yes
Ni3 O11_eq 4.30838 1_555 1_555 yes
Ni3 O11_eq 4.30838 1_555 2_655 yes
Ni3 O11_eq 4.30838 1_555 3_665 yes
Ni3 O11_eq 4.30838 1_555 4_565 yes
Ni3 O11_eq 4.30838 1_555 5_655 yes
Ni3 O11_eq 4.30838 1_555 6_665 yes
Ni3 O11_eq 4.30838 1_555 7_565 yes
Ni3 O11_eq 4.30838 1_555 8_555 yes
Ni3 O12_eq 4.29699 1_555 1_555 yes
Ni3 O12_eq 4.29699 1_555 2_655 yes
Ni3 O12_eq 4.29699 1_555 3_665 yes
Ni3 O12_eq 4.29699 1_555 4_565 yes
Ni3 O12_eq 4.29699 1_555 5_655 yes
Ni3 O12_eq 4.29699 1_555 6_665 yes
Ni3 O12_eq 4.29699 1_555 7_565 yes
Ni3 O12_eq 4.29699 1_555 8_555 yes
Ni3 H14 3.01572 1_555 5_655 yes
Ni3 H14 3.01572 1_555 6_665 yes
Ni3 H14 3.01572 1_555 7_565 yes
Ni3 H14 3.01572 1_555 8_555 yes
Ni3 H14 3.01572 1_555 9_666 yes
Ni3 H14 3.01572 1_555 10_566 yes
Ni3 H14 3.01572 1_555 11_556 yes
Ni3 H14 3.01572 1_555 12_656 yes
F4_ax W1 1.95662 1_555 1_555 yes
F4_ax Ni3 1.97217 1_555 1_555 yes
F4_ax C4 3.07163 1_555 9_666 yes
F4_ax C4 3.07163 1_555 10_566 yes
F4_ax C4 3.07163 1_555 11_556 yes
F4_ax C4 3.07163 1_555 12_656 yes
F4_ax N5 2.919 1_555 1_555 yes
F4_ax N5 2.919 1_555 2_655 yes
F4_ax N5 2.919 1_555 3_665 yes
F4_ax N5 2.919 1_555 4_565 yes
F4_ax F7_eq 2.80692 1_555 1_555 yes
F4_ax F7_eq 2.80692 1_555 2_655 yes
F4_ax F7_eq 2.80692 1_555 3_665 yes
F4_ax F7_eq 2.80692 1_555 4_565 yes
F4_ax F10_eq 2.86444 1_555 1_555 yes
F4_ax F10_eq 2.86444 1_555 2_655 yes
F4_ax F10_eq 2.86444 1_555 3_665 yes
F4_ax F10_eq 2.86444 1_555 4_565 yes
F4_ax O11_eq 2.63725 1_555 1_555 yes
F4_ax O11_eq 2.63725 1_555 2_655 yes
F4_ax O11_eq 2.63725 1_555 3_665 yes
F4_ax O11_eq 2.63725 1_555 4_565 yes
F4_ax O12_eq 2.6186 1_555 1_555 yes
F4_ax O12_eq 2.6186 1_555 2_655 yes
F4_ax O12_eq 2.6186 1_555 3_665 yes
F4_ax O12_eq 2.6186 1_555 4_565 yes
F4_ax H14 2.59974 1_555 9_666 yes
F4_ax H14 2.59974 1_555 10_566 yes
F4_ax H14 2.59974 1_555 11_556 yes
F4_ax H14 2.59974 1_555 12_656 yes
C4 Ni3 2.95124 1_555 5_654 yes
C4 Ni3 4.33472 1_555 17_454 yes
C4 F4_ax 3.07163 1_555 9_666 yes
C4 C4 1.93684 1_555 16_665 yes
C4 C4 1.43734 1_555 24_455 yes
C4 C4 2.41191 1_555 25_565 yes
C4 N5 1.15849 1_555 7_564 yes
C4 N5 2.28819 1_555 18_554 yes
C4 F7_eq 3.59828 1_555 2_655 yes
C4 O8_ax 3.16404 1_555 9_666 yes
C4 F10_eq 3.2155 1_555 2_655 yes
C4 O11_eq 3.30678 1_555 2_655 yes
C4 O13w 3.15367 1_555 5_664 yes
C4 H14 1.01755 1_555 1_555 yes
C4 H14 2.08676 1_555 24_455 yes
N5 Ni3 2.152 1_555 1_555 yes
N5 F4_ax 2.919 1_555 1_555 yes
N5 F4_ax 2.919 1_555 13_566 yes
N5 C4 1.15849 1_555 7_565 yes
N5 C4 1.15849 1_555 12_656 yes
N5 C4 2.28819 1_555 20_455 yes
N5 C4 2.28819 1_555 31_546 yes
N5 N5 3.04339 1_555 2_655 yes
N5 N5 3.04339 1_555 4_565 yes
N5 N5 2.70898 1_555 22_555 yes
N5 O8_ax 3.07527 1_555 1_555 yes
N5 O8_ax 3.07527 1_555 13_566 yes
N5 H14 1.89822 1_555 7_565 yes
N5 H14 1.89822 1_555 12_656 yes
F7_eq W1 2.01258 1_555 1_555 yes
F7_eq Ni3 4.41428 1_555 1_555 yes
F7_eq Ni3 4.41428 1_555 5_654 yes
F7_eq F4_ax 2.80692 1_555 1_555 yes
F7_eq F4_ax 2.80692 1_555 9_666 yes
F7_eq C4 3.59828 1_555 4_565 yes
F7_eq C4 3.59828 1_555 10_566 yes
F7_eq F7_eq 2.84622 1_555 2_655 yes
F7_eq F7_eq 2.84622 1_555 4_565 yes
F7_eq O8_ax 2.65519 1_555 1_555 yes
F7_eq O8_ax 2.65519 1_555 9_666 yes
F7_eq O9w 2.06712 1_555 4_565 yes
F7_eq O9w 2.12406 1_555 21_645 yes
F7_eq F10_eq 1.30235 1_555 1_555 yes
F7_eq F10_eq 3.67248 1_555 2_655 yes
F7_eq F10_eq 3.89334 1_555 3_665 yes
F7_eq F10_eq 1.83497 1_555 4_565 yes
F7_eq F10_eq 3.86544 1_555 21_645 yes
F7_eq F10_eq 3.81936 1_555 22_665 yes
F7_eq O11_eq 1.18761 1_555 1_555 yes
F7_eq O11_eq 3.36881 1_555 2_655 yes
F7_eq O11_eq 1.73363 1_555 4_565 yes
F7_eq O12_eq 2.74078 1_555 2_655 yes
F7_eq O12_eq 2.57807 1_555 4_565 yes
F7_eq H14 2.61985 1_555 4_565 yes
F7_eq H14 2.61985 1_555 10_566 yes
O8_ax W1 1.73193 1_555 1_555 yes
O8_ax Ni3 2.19686 1_555 1_555 yes
O8_ax C4 3.16404 1_555 9_666 yes
O8_ax C4 3.16404 1_555 10_566 yes
O8_ax C4 3.16404 1_555 11_556 yes
O8_ax C4 3.16404 1_555 12_656 yes
O8_ax N5 3.07527 1_555 1_555 yes
O8_ax N5 3.07527 1_555 2_655 yes
O8_ax N5 3.07527 1_555 3_665 yes
O8_ax N5 3.07527 1_555 4_565 yes
O8_ax F7_eq 2.65519 1_555 1_555 yes
O8_ax F7_eq 2.65519 1_555 2_655 yes
O8_ax F7_eq 2.65519 1_555 3_665 yes
O8_ax F7_eq 2.65519 1_555 4_565 yes
O8_ax F10_eq 2.71592 1_555 1_555 yes
O8_ax F10_eq 2.71592 1_555 2_655 yes
O8_ax F10_eq 2.71592 1_555 3_665 yes
O8_ax F10_eq 2.71592 1_555 4_565 yes
O8_ax O11_eq 2.47513 1_555 1_555 yes
O8_ax O11_eq 2.47513 1_555 2_655 yes
O8_ax O11_eq 2.47513 1_555 3_665 yes
O8_ax O11_eq 2.47513 1_555 4_565 yes
O8_ax O12_eq 2.45526 1_555 1_555 yes
O8_ax O12_eq 2.45526 1_555 2_655 yes
O8_ax O12_eq 2.45526 1_555 3_665 yes
O8_ax O12_eq 2.45526 1_555 4_565 yes
O9w W1 4.01334 1_555 1_555 yes
O9w F7_eq 2.06712 1_555 2_655 yes
O9w F7_eq 2.12406 1_555 21_655 yes
O9w O9w 3.00243 1_555 3_675 yes
O9w O9w 3.00182 1_555 24_455 yes
O9w F10_eq 2.84929 1_555 1_555 yes
O9w F10_eq 3.0203 1_555 2_655 yes
O9w F10_eq 3.0807 1_555 21_655 yes
O9w F10_eq 2.88017 1_555 22_665 yes
O9w O11_eq 2.99338 1_555 1_555 yes
O9w O11_eq 3.07254 1_555 2_655 yes
O9w O11_eq 3.13268 1_555 21_655 yes
O9w O11_eq 3.02925 1_555 22_665 yes
O9w O12_eq 2.36292 1_555 2_655 yes
O9w O12_eq 2.41987 1_555 21_655 yes
F10_eq W1 2.09204 1_555 1_555 yes
F10_eq Ni3 4.45107 1_555 1_555 yes
F10_eq Ni3 4.45107 1_555 5_654 yes
F10_eq F4_ax 2.86444 1_555 1_555 yes
F10_eq F4_ax 2.86444 1_555 9_666 yes
F10_eq C4 3.2155 1_555 4_565 yes
F10_eq C4 3.2155 1_555 10_566 yes
F10_eq F7_eq 1.30235 1_555 1_555 yes
F10_eq F7_eq 1.83497 1_555 2_655 yes
F10_eq F7_eq 3.89334 1_555 3_665 yes
F10_eq F7_eq 3.67248 1_555 4_565 yes
F10_eq F7_eq 3.86544 1_555 21_655 yes
F10_eq F7_eq 3.81936 1_555 22_665 yes
F10_eq O8_ax 2.71592 1_555 1_555 yes
F10_eq O8_ax 2.71592 1_555 9_666 yes
F10_eq O9w 2.84929 1_555 1_555 yes
F10_eq O9w 3.0203 1_555 4_565 yes
F10_eq O9w 3.0807 1_555 21_645 yes
F10_eq O9w 2.88017 1_555 22_665 yes
F10_eq F10_eq 2.9586 1_555 2_655 yes
F10_eq F10_eq 2.9586 1_555 4_565 yes
F10_eq F10_eq 2.92959 1_555 22_665 yes
F10_eq O11_eq 2.71433 1_555 2_655 yes
F10_eq O11_eq 2.7639 1_555 4_565 yes
F10_eq O11_eq 3.25319 1_555 22_665 yes
F10_eq O12_eq 1.15141 1_555 1_555 yes
F10_eq O12_eq 1.84331 1_555 2_655 yes
F10_eq O12_eq 3.3783 1_555 4_565 yes
F10_eq H14 2.44061 1_555 4_565 yes
F10_eq H14 2.44061 1_555 10_566 yes
O11_eq W1 1.76825 1_555 1_555 yes
O11_eq Ni3 4.30838 1_555 1_555 yes
O11_eq Ni3 4.30838 1_555 5_654 yes
O11_eq F4_ax 2.63725 1_555 1_555 yes
O11_eq F4_ax 2.63725 1_555 9_666 yes
O11_eq C4 3.30678 1_555 4_565 yes
O11_eq C4 3.30678 1_555 10_566 yes
O11_eq F7_eq 1.18761 1_555 1_555 yes
O11_eq F7_eq 1.73363 1_555 2_655 yes
O11_eq F7_eq 3.36881 1_555 4_565 yes
O11_eq O8_ax 2.47513 1_555 1_555 yes
O11_eq O8_ax 2.47513 1_555 9_666 yes
O11_eq O9w 2.99338 1_555 1_555 yes
O11_eq O9w 3.07254 1_555 4_565 yes
O11_eq O9w 3.13268 1_555 21_645 yes
O11_eq O9w 3.02925 1_555 22_665 yes
O11_eq F10_eq 2.7639 1_555 2_655 yes
O11_eq F10_eq 2.71433 1_555 4_565 yes
O11_eq F10_eq 3.25319 1_555 22_665 yes
O11_eq O11_eq 2.50068 1_555 2_655 yes
O11_eq O11_eq 2.50068 1_555 4_565 yes
O11_eq O12_eq 0.97748 1_555 1_555 yes
O11_eq O12_eq 1.69204 1_555 2_655 yes
O11_eq O12_eq 3.07373 1_555 4_565 yes
O12_eq W1 1.74032 1_555 1_555 yes
O12_eq Ni3 4.29699 1_555 1_555 yes
O12_eq Ni3 4.29699 1_555 5_654 yes
O12_eq F4_ax 2.6186 1_555 1_555 yes
O12_eq F4_ax 2.6186 1_555 9_666 yes
O12_eq F7_eq 2.57807 1_555 2_655 yes
O12_eq F7_eq 2.74078 1_555 4_565 yes
O12_eq O8_ax 2.45526 1_555 1_555 yes
O12_eq O8_ax 2.45526 1_555 9_666 yes
O12_eq O9w 2.36292 1_555 4_565 yes
O12_eq O9w 2.41987 1_555 21_645 yes
O12_eq F10_eq 1.15141 1_555 1_555 yes
O12_eq F10_eq 3.3783 1_555 2_655 yes
O12_eq F10_eq 1.84331 1_555 4_565 yes
O12_eq O11_eq 0.97748 1_555 1_555 yes
O12_eq O11_eq 3.07373 1_555 2_655 yes
O12_eq O11_eq 1.69204 1_555 4_565 yes
O12_eq O12_eq 2.46118 1_555 2_655 yes
O12_eq O12_eq 2.46118 1_555 4_565 yes
O13w C4 3.15367 1_555 5_645 yes
O13w C4 3.15367 1_555 7_565 yes
O13w C4 3.15367 1_555 9_666 yes
O13w C4 3.15367 1_555 11_546 yes
O13w C4 3.15367 1_555 18_645 yes
O13w C4 3.15367 1_555 20_455 yes
O13w C4 3.15367 1_555 30_446 yes
O13w C4 3.15367 1_555 32_656 yes
H14 Ni3 3.01572 1_555 5_654 yes
H14 F4_ax 2.59974 1_555 9_666 yes
H14 C4 1.01755 1_555 1_555 yes
H14 C4 2.08676 1_555 24_455 yes
H14 N5 1.89822 1_555 7_564 yes
H14 F7_eq 2.61985 1_555 2_655 yes
H14 F10_eq 2.44061 1_555 2_655 yes
